data_4087142
loop_
_publ_author_name
'Herrera, Alberto'
'Grasruck, Alexander'
'Heinemann, Frank W.'
'Scheurer, Andreas'
'Chelouan, Ahmed'
'Frie\&s, Sibylle'
'Seidel, Falk'
'Dorta, Romano'

_publ_section_title
;
 Developing P-Stereogenic, Planar--Chiral P-Alkene Ligands: Monodentate,
 Bidentate, and Double Agostic Coordination Modes on Ru(II)
;
_journal_issue 3
_journal_name_full Organometallics
_journal_page_first 714
_journal_paper_doi 10.1021/acs.organomet.6b00879
_journal_volume 36
_journal_year 2017
_chemical_absolute_configuration ad
_chemical_formula_moiety '3(C35 H40 Cl2 N P Ru), 3(C H2 Cl2)'
_chemical_formula_sum 'C108 H126 Cl12 N3 P3 Ru3'
_chemical_formula_weight 2287.63
_chemical_name_systematic
;
 ? 
;
_space_group_crystal_system triclinic
_space_group_IT_number 1
_space_group_name_Hall 'P 1'
_space_group_name_H-M_alt 'P 1'
_symmetry_space_group_name_Hall 'P 1'
_symmetry_space_group_name_H-M 'P 1'
_atom_sites_solution_hydrogens geom
_audit_creation_date 2016-10-27
_audit_creation_method
;
Olex2 1.2
(compiled 2016.09.09 svn.r3337 for OlexSys, GUI svn.r5227)
;
_cell_angle_alpha 103.571(3)
_cell_angle_beta 97.882(3)
_cell_angle_gamma 97.018(3)
_cell_formula_units_Z 1
_cell_length_a 10.0993(11)
_cell_length_b 14.0965(15)
_cell_length_c 19.409(2)
_cell_measurement_reflns_used 9087
_cell_measurement_temperature 100(2)
_cell_measurement_theta_max 28.76
_cell_measurement_theta_min 2.35
_cell_volume 2626.2(5)
_computing_cell_refinement 'Bruker SAINT'
_computing_data_collection 'Bruker APEX2'
_computing_data_reduction 'Bruker SAINT'
_computing_molecular_graphics 'SHELXTL 6.12 (Bruker AXS, 2002)'
_computing_publication_material 'Olex2 (Dolomanov et al., 2009)'
_computing_structure_refinement 'SHELXL-2014/6 (Sheldrick, 2008)'
_computing_structure_solution 'SHELXTL 6.12 (Bruker AXS, 2002)'
_diffrn_ambient_temperature 100.15
_diffrn_detector_area_resol_mean 83.33
_diffrn_measured_fraction_theta_full 1.000
_diffrn_measured_fraction_theta_max 0.998
_diffrn_measurement_device_type 'Bruker Kappa APEX II CCD area detector'
_diffrn_measurement_method 'phi and omega scans'
_diffrn_radiation_monochromator 'Quazar focussing montel optics'
_diffrn_radiation_source 'ImuS high brilliance micro-focus tube'
_diffrn_radiation_type MoK\a
_diffrn_radiation_wavelength 0.71073
_diffrn_reflns_av_R_equivalents 0.0479
_diffrn_reflns_av_unetI/netI 0.0346
_diffrn_reflns_Laue_measured_fraction_full 1.000
_diffrn_reflns_Laue_measured_fraction_max 0.998
_diffrn_reflns_limit_h_max 13
_diffrn_reflns_limit_h_min -13
_diffrn_reflns_limit_k_max 19
_diffrn_reflns_limit_k_min -19
_diffrn_reflns_limit_l_max 26
_diffrn_reflns_limit_l_min -26
_diffrn_reflns_number 173930
_diffrn_reflns_point_group_measured_fraction_full 1.000
_diffrn_reflns_point_group_measured_fraction_max 0.996
_diffrn_reflns_theta_full 25.242
_diffrn_reflns_theta_max 28.782
_diffrn_reflns_theta_min 1.096
_diffrn_standards_number 0
_exptl_absorpt_coefficient_mu 0.825
_exptl_absorpt_correction_T_max 0.7458
_exptl_absorpt_correction_T_min 0.6690
_exptl_absorpt_correction_type multi-scan
_exptl_absorpt_process_details
;
SADABS-2014/5 (Bruker,2014/5) was used for absorption correction.
wR2(int) was 0.1029 before and 0.0573 after correction.
The Ratio of minimum to maximum transmission is 0.8970.
The \l/2 correction factor is Not present.
;
_exptl_crystal_colour orange
_exptl_crystal_colour_primary orange
_exptl_crystal_density_diffrn 1.446
_exptl_crystal_density_method 'not measured'
_exptl_crystal_description prism
_exptl_crystal_F_000 1176
_exptl_crystal_size_max 0.21
_exptl_crystal_size_mid 0.12
_exptl_crystal_size_min 0.08
_refine_diff_density_max 1.706
_refine_diff_density_min -1.068
_refine_diff_density_rms 0.085
_refine_ls_abs_structure_details
;
 Flack x determined using 12006 quotients [(I+)-(I-)]/[(I+)+(I-)]
 (Parsons, Flack and Wagner, Acta Cryst. B69 (2013) 249-259).
;
_refine_ls_abs_structure_Flack -0.008(6)
_refine_ls_extinction_method none
_refine_ls_goodness_of_fit_ref 1.032
_refine_ls_hydrogen_treatment constr
_refine_ls_matrix_type full
_refine_ls_number_parameters 1288
_refine_ls_number_reflns 27265
_refine_ls_number_restraints 264
_refine_ls_restrained_S_all 1.094
_refine_ls_R_factor_all 0.0390
_refine_ls_R_factor_gt 0.0334
_refine_ls_shift/su_max 0.001
_refine_ls_shift/su_mean 0.000
_refine_ls_structure_factor_coef Fsqd
_refine_ls_weighting_details 'w=1/[\s^2^(Fo^2^)+(0.0469P)^2^+2.2630P] where P=(Fo^2^+2Fc^2^)/3'
_refine_ls_weighting_scheme calc
_refine_ls_wR_factor_gt 0.0814
_refine_ls_wR_factor_ref 0.0851
_reflns_Friedel_coverage 0.996
_reflns_Friedel_fraction_full 1.000
_reflns_Friedel_fraction_max 0.994
_reflns_number_gt 25429
_reflns_number_total 27265
_reflns_threshold_expression 'I > 2\s(I)'
_cod_data_source_file om6b00879_si_001.cif
_cod_data_source_block rd1614
_cod_database_code 4087142
_shelxl_version_number 2014/6
_shelx_space_group_comment
;
The symmetry employed for this shelxl refinement is uniquely defined
by the following loop, which should always be used as a source of
symmetry information in preference to the above space-group names.
They are only intended as comments.
;
_shelx_estimated_absorpt_t_max 0.937
_shelx_estimated_absorpt_t_min 0.846
_olex2_refinement_description
;
1. Fixed Uiso
 At 1.2 times of:
  All C(H) groups, All C(H,H) groups
 At 1.5 times of:
  All C(H,H,H) groups
2. Restrained distances
 C108-Cl11
 1.75 with sigma of 0.01
3. Uiso/Uaniso restraints and constraints
C106 \\sim Cl7 \\sim C116 \\sim Cl7A \\sim Cl8: within 2A with sigma of 0.005
and sigma for terminal atoms of 0.01
C107 \\sim Cl9 \\sim Cl10: within 2A with sigma of 0.005 and sigma for terminal
atoms of 0.01
C108 \\sim Cl11 \\sim Cl12: within 2A with sigma of 0.005 and sigma for
terminal atoms of 0.01
C109 \\sim Cl13 \\sim Cl14: within 2A with sigma of 0.005 and sigma for
terminal atoms of 0.01
C110 \\sim Cl15 \\sim Cl16: within 2A with sigma of 0.005 and sigma for
terminal atoms of 0.01
C111 \\sim Cl17 \\sim Cl18: within 2A with sigma of 0.005 and sigma for
terminal atoms of 0.01
Uanis(C106) \\sim Ueq, Uanis(Cl7) \\sim Ueq, Uanis(C116) \\sim Ueq, Uanis(Cl7A)
\\sim Ueq, Uanis(Cl8) \\sim Ueq, Uanis(C107) \\sim Ueq, Uanis(Cl9) \\sim Ueq,
Uanis(Cl10) \\sim Ueq, Uanis(C108) \\sim Ueq, Uanis(Cl11) \\sim Ueq,
Uanis(Cl12) \\sim Ueq, Uanis(C109) \\sim Ueq, Uanis(Cl13) \\sim Ueq,
Uanis(Cl14) \\sim Ueq, Uanis(C110) \\sim Ueq, Uanis(Cl15) \\sim Ueq,
Uanis(Cl16) \\sim Ueq, Uanis(C111) \\sim Ueq, Uanis(Cl17) \\sim Ueq,
Uanis(Cl18) \\sim Ueq: with sigma of 0.005 and sigma for terminal atoms of 0.01
Uanis(Cl10) \\sim Ueq, Uanis(Cl13) \\sim Ueq: with sigma of 0.003 and sigma for
terminal atoms of 0.006
Uanis(Cl11) \\sim Ueq: with sigma of 0.002 and sigma for terminal atoms of 0.004
4. Same fragment restrains
{C107, Cl9, Cl10} sigma for 1-2: 0.02, 1-3: 0.04
as
{C108, Cl11, Cl12}
{C107, Cl9, Cl10} sigma for 1-2: 0.02, 1-3: 0.04
as
{C109, Cl13, Cl14}
{C107, Cl9, Cl10} sigma for 1-2: 0.02, 1-3: 0.04
as
{C110, Cl15, Cl16}
{C107, Cl9, Cl10} sigma for 1-2: 0.02, 1-3: 0.04
as
{C111, Cl17, Cl18}
5. Others
 1*[Sof(C108)+Sof(H10N)+Sof(H10O)+Sof(Cl11)+Sof(Cl12)]+1*[Sof(C109)+Sof(H10P)+
 Sof(H10Q)+Sof(Cl13)+Sof(Cl14)]+1*[Sof(C110)+Sof(H11C)+Sof(H11D)+Sof(Cl15)+
 Sof(Cl16)]=1 with esd of 0.001
 1*[Sof(C107)+Sof(H10L)+Sof(H10M)+Sof(Cl9)+Sof(Cl10)]+1*[Sof(C111)+Sof(H11E)+
 Sof(H11F)+Sof(Cl17)+Sof(Cl18)]=1 with esd of 0.001
 Sof(C116)=Sof(H11A)=Sof(H11B)=Sof(Cl7A)=1-FVAR(1)
 Sof(C106)=Sof(H10J)=Sof(H10K)=Sof(Cl7)=FVAR(1)
 Sof(C107)=Sof(H10L)=Sof(H10M)=Sof(Cl9)=Sof(Cl10)=FVAR(2)
 Sof(C108)=Sof(H10N)=Sof(H10O)=Sof(Cl11)=Sof(Cl12)=FVAR(3)
 Sof(C109)=Sof(H10P)=Sof(H10Q)=Sof(Cl13)=Sof(Cl14)=FVAR(4)
 Sof(C110)=Sof(H11C)=Sof(H11D)=Sof(Cl15)=Sof(Cl16)=FVAR(5)
 Sof(C111)=Sof(H11E)=Sof(H11F)=Sof(Cl17)=Sof(Cl18)=FVAR(6)
6.a Ternary CH refined with riding coordinates:
 C32(H32), C67(H67), C102(H102)
6.b Secondary CH2 refined with riding coordinates:
 C106(H10J,H10K), C116(H11A,H11B), C107(H10L,H10M), C108(H10N,H10O), C109(H10P,
 H10Q), C110(H11C,H11D), C111(H11E,H11F)
6.c Aromatic/amide H refined with riding coordinates:
 C2(H2), C3(H3), C4(H4), C5(H5), C8(H8), C10(H10), C11(H11), C12(H12),
 C13(H13), C16(H16), C17(H17), C18(H18), C19(H19), C20(H20), C27(H27), C28(H28),
  C30(H30), C31(H31), C37(H37), C38(H38), C39(H39), C40(H40), C43(H43),
 C45(H45), C46(H46), C47(H47), C48(H48), C51(H51), C52(H52), C53(H53), C54(H54),
  C55(H55), C62(H62), C63(H63), C65(H65), C66(H66), C72(H72), C73(H73),
 C74(H74), C75(H75), C78(H78), C80(H80), C81(H81), C82(H82), C83(H83), C86(H86),
  C87(H87), C88(H88), C89(H89), C90(H90), C97(H97), C98(H98), C100(H100),
 C101(H101)
6.d Idealised Me refined as rotating group:
 C22(H22A,H22B,H22C), C23(H23A,H23B,H23C), C24(H24A,H24B,H24C), C25(H25A,H25B,
 H25C), C33(H33A,H33B,H33C), C34(H34A,H34B,H34C), C35(H35A,H35B,H35C), C57(H57A,
 H57B,H57C), C58(H58A,H58B,H58C), C59(H59A,H59B,H59C), C60(H60A,H60B,H60C),
 C68(H68A,H68B,H68C), C69(H69A,H69B,H69C), C70(H70A,H70B,H70C), C92(H92A,H92B,
 H92C), C93(H93A,H93B,H93C), C94(H94A,H94B,H94C), C95(H95A,H95B,H95C),
 C103(H10A,H10B,H10C), C104(H10D,H10E,H10F), C105(H10G,H10H,H10I)
;
_olex2_submission_special_instructions 'No special instructions were received'

loop_
_space_group_symop_operation_xyz
'x, y, z'

loop_
_atom_site_label
_atom_site_type_symbol
_atom_site_fract_x
_atom_site_fract_y
_atom_site_fract_z
_atom_site_U_iso_or_equiv
_atom_site_adp_type
_atom_site_occupancy
_atom_site_site_symmetry_order
_atom_site_calc_flag
_atom_site_refinement_flags_posn
_atom_site_refinement_flags_adp
_atom_site_refinement_flags_occupancy
_atom_site_disorder_assembly
_atom_site_disorder_group
Ru1 Ru 0.37035(3) 0.17822(2) 0.00362(2) 0.01131(7) Uani 1 1 d . . . . .
Cl1 Cl 0.56099(10) 0.10883(8) 0.04799(6) 0.0185(2) Uani 1 1 d . . . . .
Cl2 Cl 0.49448(10) 0.33492(7) 0.07223(6) 0.01535(19) Uani 1 1 d . . . . .
P1 P 0.29547(11) 0.17148(8) 0.11503(6) 0.0122(2) Uani 1 1 d . . . . .
N1 N 0.2075(4) 0.2608(3) 0.15226(19) 0.0136(7) Uani 1 1 d . . . . .
C1 C 0.2286(4) 0.3132(3) 0.2276(2) 0.0138(8) Uani 1 1 d . . . . .
C2 C 0.3495(4) 0.3783(3) 0.2575(2) 0.0165(8) Uani 1 1 d . . . . .
H2 H 0.4166 0.3866 0.2286 0.020 Uiso 1 1 calc R . . . .
C3 C 0.3717(5) 0.4311(3) 0.3293(3) 0.0213(9) Uani 1 1 d . . . . .
H3 H 0.4549 0.4741 0.3499 0.026 Uiso 1 1 calc R . . . .
C4 C 0.2722(5) 0.4207(3) 0.3707(3) 0.0198(9) Uani 1 1 d . . . . .
H4 H 0.2876 0.4558 0.4200 0.024 Uiso 1 1 calc R . . . .
C5 C 0.1508(5) 0.3593(3) 0.3403(2) 0.0177(8) Uani 1 1 d . . . . .
H5 H 0.0823 0.3544 0.3688 0.021 Uiso 1 1 calc R . . . .
C6 C 0.1259(4) 0.3040(3) 0.2683(2) 0.0143(8) Uani 1 1 d . . . . .
C7 C -0.0096(4) 0.2428(3) 0.2375(2) 0.0154(8) Uani 1 1 d . . . . .
C8 C -0.0728(4) 0.2359(3) 0.1706(2) 0.0146(8) Uani 1 1 d . . . . .
H8 H -0.1571 0.1929 0.1548 0.018 Uiso 1 1 calc R . . . .
C9 C -0.0250(4) 0.2879(3) 0.1195(2) 0.0144(8) Uani 1 1 d . . . . .
C10 C -0.1182(4) 0.3291(3) 0.0791(2) 0.0169(8) Uani 1 1 d . . . . .
H10 H -0.2123 0.3149 0.0801 0.020 Uiso 1 1 calc R . . . .
C11 C -0.0731(5) 0.3903(3) 0.0379(2) 0.0197(9) Uani 1 1 d . . . . .
H11 H -0.1365 0.4182 0.0111 0.024 Uiso 1 1 calc R . . . .
C12 C 0.0631(5) 0.4113(3) 0.0356(2) 0.0183(9) Uani 1 1 d . . . . .
H12 H 0.0930 0.4554 0.0087 0.022 Uiso 1 1 calc R . . . .
C13 C 0.1564(4) 0.3684(3) 0.0723(2) 0.0145(8) Uani 1 1 d . . . . .
H13 H 0.2500 0.3825 0.0703 0.017 Uiso 1 1 calc R . . . .
C14 C 0.1115(4) 0.3040(3) 0.1123(2) 0.0130(8) Uani 1 1 d . . . . .
C15 C -0.0785(4) 0.1956(3) 0.2871(2) 0.0166(8) Uani 1 1 d . . . . .
C16 C -0.0073(5) 0.1541(3) 0.3359(2) 0.0198(9) Uani 1 1 d . . . . .
H16 H 0.0880 0.1577 0.3391 0.024 Uiso 1 1 calc R . . . .
C17 C -0.0739(6) 0.1071(4) 0.3802(3) 0.0254(10) Uani 1 1 d . . . . .
H17 H -0.0234 0.0794 0.4134 0.030 Uiso 1 1 calc R . . . .
C18 C -0.2124(6) 0.1006(4) 0.3764(3) 0.0310(12) Uani 1 1 d . . . . .
H18 H -0.2579 0.0667 0.4055 0.037 Uiso 1 1 calc R . . . .
C19 C -0.2841(5) 0.1441(4) 0.3295(3) 0.0312(12) Uani 1 1 d . . . . .
H19 H -0.3789 0.1417 0.3277 0.037 Uiso 1 1 calc R . . . .
C20 C -0.2190(5) 0.1914(4) 0.2852(3) 0.0235(10) Uani 1 1 d . . . . .
H20 H -0.2696 0.2209 0.2534 0.028 Uiso 1 1 calc R . . . .
C21 C 0.1992(5) 0.0491(3) 0.1174(3) 0.0174(9) Uani 1 1 d . . . . .
C22 C 0.1832(5) 0.0510(3) 0.1951(3) 0.0204(9) Uani 1 1 d . . . . .
H22A H 0.1382 -0.0138 0.1969 0.031 Uiso 1 1 calc GR . . . .
H22B H 0.1286 0.1015 0.2125 0.031 Uiso 1 1 calc GR . . . .
H22C H 0.2727 0.0665 0.2257 0.031 Uiso 1 1 calc GR . . . .
C23 C 0.0573(5) 0.0298(3) 0.0716(3) 0.0201(9) Uani 1 1 d . . . . .
H23A H 0.0046 -0.0294 0.0785 0.030 Uiso 1 1 calc GR . . . .
H23B H 0.0653 0.0197 0.0207 0.030 Uiso 1 1 calc GR . . . .
H23C H 0.0114 0.0868 0.0863 0.030 Uiso 1 1 calc GR . . . .
C24 C 0.2765(5) -0.0338(3) 0.0876(3) 0.0224(10) Uani 1 1 d . . . . .
H24A H 0.2227 -0.0979 0.0843 0.034 Uiso 1 1 calc GR . . . .
H24B H 0.3632 -0.0262 0.1196 0.034 Uiso 1 1 calc GR . . . .
H24C H 0.2932 -0.0303 0.0396 0.034 Uiso 1 1 calc GR . . . .
C25 C 0.4399(4) 0.1873(3) 0.1861(2) 0.0175(8) Uani 1 1 d . . . . .
H25A H 0.5060 0.2439 0.1855 0.026 Uiso 1 1 calc GR . . . .
H25B H 0.4820 0.1275 0.1783 0.026 Uiso 1 1 calc GR . . . .
H25C H 0.4095 0.1990 0.2328 0.026 Uiso 1 1 calc GR . . . .
C26 C 0.4361(5) 0.1432(3) -0.1050(2) 0.0165(8) Uani 1 1 d . . . . .
C27 C 0.3857(4) 0.2328(3) -0.0938(2) 0.0156(8) Uani 1 1 d . . . . .
H27 H 0.4400 0.2902 -0.0984 0.019 Uiso 1 1 calc R . . . .
C28 C 0.2545(4) 0.2393(3) -0.0757(2) 0.0143(8) Uani 1 1 d . . . . .
H28 H 0.2246 0.3017 -0.0667 0.017 Uiso 1 1 calc R . . . .
C29 C 0.1679(5) 0.1554(3) -0.0710(2) 0.0175(8) Uani 1 1 d . . . . .
C30 C 0.2217(5) 0.0653(3) -0.0788(2) 0.0170(9) Uani 1 1 d . . . . .
H30 H 0.1677 0.0079 -0.0741 0.020 Uiso 1 1 calc R . . . .
C31 C 0.3539(5) 0.0605(3) -0.0934(2) 0.0170(8) Uani 1 1 d . . . . .
H31 H 0.3892 0.0006 -0.0955 0.020 Uiso 1 1 calc R . . . .
C32 C 0.5758(5) 0.1324(4) -0.1229(2) 0.0192(9) Uani 1 1 d . . . . .
H32 H 0.6185 0.0938 -0.0914 0.023 Uiso 1 1 calc R . . . .
C33 C 0.5633(6) 0.0734(4) -0.2004(3) 0.0278(11) Uani 1 1 d . . . . .
H33A H 0.5113 0.0076 -0.2068 0.042 Uiso 1 1 calc GR . . . .
H33B H 0.6538 0.0668 -0.2118 0.042 Uiso 1 1 calc GR . . . .
H33C H 0.5167 0.1077 -0.2325 0.042 Uiso 1 1 calc GR . . . .
C34 C 0.6680(5) 0.2323(4) -0.1084(3) 0.0264(10) Uani 1 1 d . . . . .
H34A H 0.6734 0.2688 -0.0582 0.040 Uiso 1 1 calc GR . . . .
H34B H 0.6309 0.2705 -0.1404 0.040 Uiso 1 1 calc GR . . . .
H34C H 0.7589 0.2212 -0.1172 0.040 Uiso 1 1 calc GR . . . .
C35 C 0.0227(5) 0.1593(4) -0.0648(3) 0.0223(10) Uani 1 1 d . . . . .
H35A H 0.0144 0.2245 -0.0357 0.033 Uiso 1 1 calc GR . . . .
H35B H -0.0103 0.1083 -0.0417 0.033 Uiso 1 1 calc GR . . . .
H35C H -0.0311 0.1474 -0.1128 0.033 Uiso 1 1 calc GR . . . .
Ru2 Ru 0.46317(3) 0.65678(2) 0.81849(2) 0.00984(7) Uani 1 1 d . . . . .
Cl3 Cl 0.24048(10) 0.60883(8) 0.84323(6) 0.01436(19) Uani 1 1 d . . . . .
Cl4 Cl 0.40648(10) 0.82095(7) 0.83973(6) 0.01430(19) Uani 1 1 d . . . . .
P2 P 0.53730(11) 0.69573(8) 0.94769(6) 0.00983(19) Uani 1 1 d . . . . .
N2 N 0.6945(4) 0.7654(3) 0.97962(18) 0.0106(7) Uani 1 1 d . . . . .
C36 C 0.7441(4) 0.8196(3) 1.0536(2) 0.0125(8) Uani 1 1 d . . . . .
C37 C 0.6884(4) 0.9029(3) 1.0830(2) 0.0146(8) Uani 1 1 d . . . . .
H37 H 0.6192 0.9234 1.0542 0.017 Uiso 1 1 calc R . . . .
C38 C 0.7335(5) 0.9554(3) 1.1536(2) 0.0179(9) Uani 1 1 d . . . . .
H38 H 0.6952 1.0118 1.1735 0.021 Uiso 1 1 calc R . . . .
C39 C 0.8354(5) 0.9253(3) 1.1955(2) 0.0185(9) Uani 1 1 d . . . . .
H39 H 0.8633 0.9590 1.2449 0.022 Uiso 1 1 calc R . . . .
C40 C 0.8957(4) 0.8465(3) 1.1655(2) 0.0161(8) Uani 1 1 d . . . . .
H40 H 0.9659 0.8273 1.1946 0.019 Uiso 1 1 calc R . . . .
C41 C 0.8558(4) 0.7937(3) 1.0926(2) 0.0129(8) Uani 1 1 d . . . . .
C42 C 0.9393(4) 0.7230(3) 1.0593(2) 0.0125(8) Uani 1 1 d . . . . .
C43 C 0.9612(4) 0.7114(3) 0.9908(2) 0.0138(8) Uani 1 1 d . . . . .
H43 H 1.0138 0.6621 0.9740 0.017 Uiso 1 1 calc R . . . .
C44 C 0.9130(4) 0.7661(3) 0.9397(2) 0.0130(8) Uani 1 1 d . . . . .
C45 C 0.9997(5) 0.7945(3) 0.8948(2) 0.0161(9) Uani 1 1 d . . . . .
H45 H 1.0820 0.7688 0.8922 0.019 Uiso 1 1 calc R . . . .
C46 C 0.9664(5) 0.8595(3) 0.8544(2) 0.0183(9) Uani 1 1 d . . . . .
H46 H 1.0256 0.8776 0.8239 0.022 Uiso 1 1 calc R . . . .
C47 C 0.8468(5) 0.8986(3) 0.8581(2) 0.0178(9) Uani 1 1 d . . . . .
H47 H 0.8273 0.9467 0.8328 0.021 Uiso 1 1 calc R . . . .
C48 C 0.7562(5) 0.8671(3) 0.8987(2) 0.0148(8) Uani 1 1 d . . . . .
H48 H 0.6737 0.8928 0.9006 0.018 Uiso 1 1 calc R . . . .
C49 C 0.7861(4) 0.7980(3) 0.9368(2) 0.0125(8) Uani 1 1 d . . . . .
C50 C 1.0195(4) 0.6749(3) 1.1083(2) 0.0143(8) Uani 1 1 d . . . . .
C51 C 0.9577(5) 0.6244(3) 1.1522(2) 0.0173(9) Uani 1 1 d . . . . .
H51 H 0.8625 0.6188 1.1503 0.021 Uiso 1 1 calc R . . . .
C52 C 1.0340(5) 0.5821(4) 1.1986(3) 0.0217(9) Uani 1 1 d . . . . .
H52 H 0.9902 0.5477 1.2280 0.026 Uiso 1 1 calc R . . . .
C53 C 1.1719(5) 0.5895(4) 1.2024(3) 0.0262(10) Uani 1 1 d . . . . .
H53 H 1.2240 0.5609 1.2343 0.031 Uiso 1 1 calc R . . . .
C54 C 1.2336(5) 0.6399(4) 1.1586(3) 0.0285(11) Uani 1 1 d . . . . .
H54 H 1.3288 0.6453 1.1607 0.034 Uiso 1 1 calc R . . . .
C55 C 1.1598(5) 0.6819(4) 1.1126(3) 0.0221(9) Uani 1 1 d . . . . .
H55 H 1.2044 0.7161 1.0834 0.026 Uiso 1 1 calc R . . . .
C56 C 0.5360(4) 0.5895(3) 0.9916(2) 0.0126(8) Uani 1 1 d . . . . .
C57 C 0.3999(5) 0.5205(3) 0.9668(3) 0.0192(9) Uani 1 1 d . . . . .
H57A H 0.4004 0.4657 0.9898 0.029 Uiso 1 1 calc GR . . . .
H57B H 0.3851 0.4943 0.9144 0.029 Uiso 1 1 calc GR . . . .
H57C H 0.3271 0.5573 0.9802 0.029 Uiso 1 1 calc GR . . . .
C58 C 0.6483(5) 0.5306(3) 0.9696(3) 0.0166(9) Uani 1 1 d . . . . .
H58A H 0.6504 0.4769 0.9938 0.025 Uiso 1 1 calc GR . . . .
H58B H 0.7359 0.5745 0.9836 0.025 Uiso 1 1 calc GR . . . .
H58C H 0.6305 0.5027 0.9174 0.025 Uiso 1 1 calc GR . . . .
C59 C 0.5596(5) 0.6245(3) 1.0737(2) 0.0178(9) Uani 1 1 d . . . . .
H59A H 0.5524 0.5670 1.0940 0.027 Uiso 1 1 calc GR . . . .
H59B H 0.4914 0.6651 1.0887 0.027 Uiso 1 1 calc GR . . . .
H59C H 0.6502 0.6637 1.0910 0.027 Uiso 1 1 calc GR . . . .
C60 C 0.4208(4) 0.7664(3) 0.9936(2) 0.0151(8) Uani 1 1 d . . . . .
H60A H 0.4192 0.8281 0.9788 0.023 Uiso 1 1 calc GR . . . .
H60B H 0.4510 0.7817 1.0458 0.023 Uiso 1 1 calc GR . . . .
H60C H 0.3297 0.7275 0.9811 0.023 Uiso 1 1 calc GR . . . .
C61 C 0.4959(5) 0.5068(3) 0.7593(2) 0.0155(9) Uani 1 1 d . . . . .
C62 C 0.6205(5) 0.5700(3) 0.7888(2) 0.0148(8) Uani 1 1 d . . . . .
H62 H 0.6848 0.5509 0.8213 0.018 Uiso 1 1 calc R . . . .
C63 C 0.6520(4) 0.6616(3) 0.7712(2) 0.0144(8) Uani 1 1 d . . . . .
H63 H 0.7386 0.7009 0.7896 0.017 Uiso 1 1 calc R . . . .
C64 C 0.5548(5) 0.6942(3) 0.7264(2) 0.0144(9) Uani 1 1 d . . . . .
C65 C 0.4267(5) 0.6333(3) 0.6992(2) 0.0143(8) Uani 1 1 d . . . . .
H65 H 0.3596 0.6545 0.6696 0.017 Uiso 1 1 calc R . . . .
C66 C 0.3985(5) 0.5419(3) 0.7158(2) 0.0148(8) Uani 1 1 d . . . . .
H66 H 0.3120 0.5025 0.6973 0.018 Uiso 1 1 calc R . . . .
C67 C 0.4750(5) 0.4016(3) 0.7677(3) 0.0191(9) Uani 1 1 d . . . . .
H67 H 0.5216 0.4024 0.8168 0.023 Uiso 1 1 calc R . . . .
C68 C 0.5455(7) 0.3384(4) 0.7119(3) 0.0328(13) Uani 1 1 d . . . . .
H68A H 0.5426 0.2720 0.7196 0.049 Uiso 1 1 calc GR . . . .
H68B H 0.6400 0.3693 0.7174 0.049 Uiso 1 1 calc GR . . . .
H68C H 0.4986 0.3338 0.6633 0.049 Uiso 1 1 calc GR . . . .
C69 C 0.3285(6) 0.3562(4) 0.7595(3) 0.0264(11) Uani 1 1 d . . . . .
H69A H 0.2836 0.3998 0.7927 0.040 Uiso 1 1 calc GR . . . .
H69B H 0.3237 0.2917 0.7706 0.040 Uiso 1 1 calc GR . . . .
H69C H 0.2832 0.3478 0.7100 0.040 Uiso 1 1 calc GR . . . .
C70 C 0.5842(5) 0.7901(3) 0.7063(3) 0.0174(9) Uani 1 1 d . . . . .
H70A H 0.6653 0.8305 0.7382 0.026 Uiso 1 1 calc GR . . . .
H70B H 0.5070 0.8256 0.7112 0.026 Uiso 1 1 calc GR . . . .
H70C H 0.5995 0.7768 0.6564 0.026 Uiso 1 1 calc GR . . . .
Ru3 Ru 1.06376(3) 0.71740(2) 0.59944(2) 0.01512(8) Uani 1 1 d . . . . .
Cl5 Cl 1.11795(12) 0.55137(9) 0.56866(6) 0.0224(2) Uani 1 1 d . . . . .
Cl6 Cl 1.28574(11) 0.76650(9) 0.57386(6) 0.0202(2) Uani 1 1 d . . . . .
P3 P 0.98248(11) 0.69291(9) 0.47366(6) 0.0139(2) Uani 1 1 d . . . . .
N3 N 0.8261(4) 0.6237(3) 0.4429(2) 0.0146(7) Uani 1 1 d . . . . .
C71 C 0.7701(5) 0.5806(3) 0.3686(2) 0.0149(8) Uani 1 1 d . . . . .
C72 C 0.8192(5) 0.5009(3) 0.3300(3) 0.0193(9) Uani 1 1 d . . . . .
H72 H 0.8886 0.4738 0.3533 0.023 Uiso 1 1 calc R . . . .
C73 C 0.7681(5) 0.4599(4) 0.2572(3) 0.0233(10) Uani 1 1 d . . . . .
H73 H 0.8022 0.4053 0.2307 0.028 Uiso 1 1 calc R . . . .
C74 C 0.6674(5) 0.4999(4) 0.2242(3) 0.0244(10) Uani 1 1 d . . . . .
H74 H 0.6360 0.4753 0.1739 0.029 Uiso 1 1 calc R . . . .
C75 C 0.6110(5) 0.5757(4) 0.2632(2) 0.0207(9) Uani 1 1 d . . . . .
H75 H 0.5393 0.6005 0.2396 0.025 Uiso 1 1 calc R . . . .
C76 C 0.6586(4) 0.6160(3) 0.3370(2) 0.0164(8) Uani 1 1 d . . . . .
C77 C 0.5838(4) 0.6869(3) 0.3797(2) 0.0160(8) Uani 1 1 d . . . . .
C78 C 0.5644(5) 0.6841(3) 0.4465(3) 0.0176(9) Uani 1 1 d . . . . .
H78 H 0.5150 0.7317 0.4696 0.021 Uiso 1 1 calc R . . . .
C79 C 0.6111(5) 0.6160(3) 0.4872(2) 0.0158(9) Uani 1 1 d . . . . .
C80 C 0.5229(5) 0.5761(4) 0.5274(3) 0.0208(10) Uani 1 1 d . . . . .
H80 H 0.4407 0.6009 0.5332 0.025 Uiso 1 1 calc R . . . .
C81 C 0.5552(5) 0.5014(4) 0.5585(3) 0.0225(10) Uani 1 1 d . . . . .
H81 H 0.4941 0.4743 0.5845 0.027 Uiso 1 1 calc R . . . .
C82 C 0.6765(5) 0.4656(4) 0.5519(3) 0.0237(10) Uani 1 1 d . . . . .
H82 H 0.6968 0.4129 0.5722 0.028 Uiso 1 1 calc R . . . .
C83 C 0.7685(5) 0.5076(4) 0.5153(3) 0.0201(9) Uani 1 1 d . . . . .
H83 H 0.8521 0.4841 0.5112 0.024 Uiso 1 1 calc R . . . .
C84 C 0.7370(5) 0.5837(3) 0.4848(2) 0.0155(9) Uani 1 1 d . . . . .
C85 C 0.5188(5) 0.7552(4) 0.3430(3) 0.0208(9) Uani 1 1 d . . . . .
C86 C 0.5841(5) 0.8010(4) 0.2982(3) 0.0299(12) Uani 1 1 d . . . . .
H86 H 0.6710 0.7872 0.2896 0.036 Uiso 1 1 calc R . . . .
C87 C 0.5245(6) 0.8666(5) 0.2657(4) 0.0412(16) Uani 1 1 d . . . . .
H87 H 0.5715 0.8980 0.2358 0.049 Uiso 1 1 calc R . . . .
C88 C 0.3979(6) 0.8866(5) 0.2763(4) 0.0456(17) Uani 1 1 d . . . . .
H88 H 0.3562 0.9299 0.2528 0.055 Uiso 1 1 calc R . . . .
C89 C 0.3324(6) 0.8433(6) 0.3213(4) 0.0469(18) Uani 1 1 d . . . . .
H89 H 0.2463 0.8587 0.3303 0.056 Uiso 1 1 calc R . . . .
C90 C 0.3914(5) 0.7768(5) 0.3540(3) 0.0336(13) Uani 1 1 d . . . . .
H90 H 0.3440 0.7460 0.3841 0.040 Uiso 1 1 calc R . . . .
C91 C 0.9788(5) 0.8066(4) 0.4379(3) 0.0190(9) Uani 1 1 d . . . . .
C92 C 0.9606(5) 0.7820(4) 0.3563(3) 0.0253(11) Uani 1 1 d . . . . .
H92A H 0.9601 0.8431 0.3404 0.038 Uiso 1 1 calc GR . . . .
H92B H 0.8746 0.7377 0.3356 0.038 Uiso 1 1 calc GR . . . .
H92C H 1.0355 0.7495 0.3402 0.038 Uiso 1 1 calc GR . . . .
C93 C 0.8654(5) 0.8613(4) 0.4628(3) 0.0212(10) Uani 1 1 d . . . . .
H93A H 0.8577 0.9153 0.4394 0.032 Uiso 1 1 calc GR . . . .
H93B H 0.8861 0.8884 0.5151 0.032 Uiso 1 1 calc GR . . . .
H93C H 0.7796 0.8153 0.4500 0.032 Uiso 1 1 calc GR . . . .
C94 C 1.1153(5) 0.8771(4) 0.4675(3) 0.0228(10) Uani 1 1 d . . . . .
H94A H 1.1142 0.9361 0.4491 0.034 Uiso 1 1 calc GR . . . .
H94B H 1.1894 0.8432 0.4521 0.034 Uiso 1 1 calc GR . . . .
H94C H 1.1286 0.8967 0.5202 0.034 Uiso 1 1 calc GR . . . .
C95 C 1.0944(5) 0.6271(4) 0.4210(3) 0.0206(9) Uani 1 1 d . . . . .
H95A H 1.0972 0.5626 0.4315 0.031 Uiso 1 1 calc GR . . . .
H95B H 1.1857 0.6658 0.4334 0.031 Uiso 1 1 calc GR . . . .
H95C H 1.0604 0.6175 0.3696 0.031 Uiso 1 1 calc GR . . . .
C96 C 1.0364(5) 0.8658(4) 0.6651(3) 0.0211(10) Uani 1 1 d . . . . .
C97 C 1.1338(5) 0.8240(4) 0.7048(2) 0.0216(10) Uani 1 1 d . . . . .
H97 H 1.2217 0.8611 0.7234 0.026 Uiso 1 1 calc R . . . .
C98 C 1.1037(5) 0.7306(4) 0.7170(2) 0.0209(10) Uani 1 1 d . . . . .
H98 H 1.1710 0.7056 0.7437 0.025 Uiso 1 1 calc R . . . .
C99 C 0.9740(5) 0.6726(4) 0.6901(2) 0.0212(10) Uani 1 1 d . . . . .
C100 C 0.8768(5) 0.7091(4) 0.6479(2) 0.0199(10) Uani 1 1 d . . . . .
H100 H 0.7901 0.6706 0.6282 0.024 Uiso 1 1 calc R . . . .
C101 C 0.9100(5) 0.8045(4) 0.6350(3) 0.0225(10) Uani 1 1 d . . . . .
H101 H 0.8450 0.8275 0.6053 0.027 Uiso 1 1 calc R . . . .
C102 C 1.0604(6) 0.9715(4) 0.6607(3) 0.0289(11) Uani 1 1 d . . . . .
H102 H 1.0173 0.9742 0.6118 0.035 Uiso 1 1 calc R . . . .
C103 C 0.9888(8) 1.0320(5) 0.7165(4) 0.0427(16) Uani 1 1 d . . . . .
H10A H 0.8916 1.0062 0.7056 0.064 Uiso 1 1 calc GR . . . .
H10B H 1.0031 1.1014 0.7148 0.064 Uiso 1 1 calc GR . . . .
H10C H 1.0261 1.0270 0.7646 0.064 Uiso 1 1 calc GR . . . .
C104 C 1.2108(7) 1.0158(5) 0.6726(4) 0.0417(15) Uani 1 1 d . . . . .
H10D H 1.2547 0.9766 0.6362 0.063 Uiso 1 1 calc GR . . . .
H10E H 1.2546 1.0148 0.7206 0.063 Uiso 1 1 calc GR . . . .
H10F H 1.2193 1.0841 0.6683 0.063 Uiso 1 1 calc GR . . . .
C105 C 0.9435(5) 0.5737(4) 0.7049(3) 0.0264(11) Uani 1 1 d . . . . .
H10G H 1.0133 0.5342 0.6907 0.040 Uiso 1 1 calc GR . . . .
H10H H 0.8548 0.5398 0.6773 0.040 Uiso 1 1 calc GR . . . .
H10I H 0.9423 0.5822 0.7564 0.040 Uiso 1 1 calc GR . . . .
C106 C 1.0120(8) 0.3938(6) 0.8350(5) 0.0320(15) Uani 0.722(6) 1 d . U P A 1
H10J H 1.0400 0.3526 0.8676 0.038 Uiso 0.722(6) 1 calc R . P A 1
H10K H 1.0937 0.4381 0.8319 0.038 Uiso 0.722(6) 1 calc R . P A 1
Cl7 Cl 0.9445(3) 0.31705(19) 0.74945(15) 0.0537(9) Uani 0.722(6) 1 d . U P A 1
C116 C 0.977(3) 0.3996(17) 0.7952(15) 0.040(3) Uani 0.278(6) 1 d . U P A 2
H11A H 0.9282 0.4065 0.7493 0.048 Uiso 0.278(6) 1 calc R . P A 2
H11B H 1.0719 0.4322 0.8014 0.048 Uiso 0.278(6) 1 calc R . P A 2
Cl7A Cl 0.9754(8) 0.2811(4) 0.7905(4) 0.055(2) Uani 0.278(6) 1 d . U P A 2
Cl8 Cl 0.89734(14) 0.46448(11) 0.87085(7) 0.0325(3) Uani 1 1 d . U . . .
C107 C 1.497(2) -0.0271(14) 0.5400(12) 0.100(5) Uani 0.595(8) 1 d D U P B 1
H10L H 1.4268 -0.0749 0.5501 0.120 Uiso 0.595(8) 1 calc R . P B 1
H10M H 1.5100 -0.0521 0.4897 0.120 Uiso 0.595(8) 1 calc R . P B 1
Cl9 Cl 1.6419(5) -0.0194(4) 0.5952(3) 0.102(2) Uani 0.595(8) 1 d D U P B 1
Cl10 Cl 1.4440(9) 0.0824(6) 0.5493(7) 0.176(3) Uani 0.595(8) 1 d D U P B 1
C108 C 1.427(2) 0.2500(12) 0.4511(9) 0.030(4) Uani 0.228(5) 1 d D U P C 1
H10N H 1.4514 0.3057 0.4299 0.036 Uiso 0.228(5) 1 calc R . P C 1
H10O H 1.5088 0.2424 0.4824 0.036 Uiso 0.228(5) 1 calc R . P C 1
Cl11 Cl 1.3742(5) 0.1441(6) 0.3837(4) 0.0414(19) Uani 0.228(5) 1 d D U P C 1
Cl12 Cl 1.2984(8) 0.2777(6) 0.5040(4) 0.046(2) Uani 0.228(5) 1 d D U P C 1
C109 C 1.0472(14) 0.1844(11) 0.5798(6) 0.059(3) Uani 0.567(6) 1 d D U P D 2
H10P H 1.0395 0.1138 0.5545 0.071 Uiso 0.567(6) 1 calc R . P D 2
H10Q H 1.0801 0.1914 0.6314 0.071 Uiso 0.567(6) 1 calc R . P D 2
Cl13 Cl 1.1679(6) 0.2532(5) 0.5466(3) 0.118(2) Uani 0.567(6) 1 d D U P D 2
Cl14 Cl 0.8949(10) 0.2161(6) 0.5710(3) 0.134(3) Uani 0.567(6) 1 d D U P D 2
C110 C 0.940(2) 0.278(2) 0.6093(12) 0.037(5) Uani 0.209(6) 1 d D U P E 3
H11C H 0.9373 0.3426 0.6429 0.044 Uiso 0.209(6) 1 calc R . P E 3
H11D H 0.9851 0.2361 0.6359 0.044 Uiso 0.209(6) 1 calc R . P E 3
Cl15 Cl 1.0134(14) 0.2930(9) 0.5425(6) 0.084(4) Uani 0.209(6) 1 d D U P E 3
Cl16 Cl 0.7830(13) 0.2224(7) 0.5670(5) 0.061(3) Uani 0.209(6) 1 d D U P E 3
C111 C 1.479(9) 0.094(4) 0.482(3) 0.315(13) Uani 0.404(8) 1 d D U P F 2
H11E H 1.4303 0.1184 0.5222 0.378 Uiso 0.404(8) 1 calc R . P F 2
H11F H 1.5675 0.1373 0.4938 0.378 Uiso 0.404(8) 1 calc R . P F 2
Cl17 Cl 1.393(3) 0.127(2) 0.4099(17) 0.309(13) Uani 0.404(8) 1 d D U P F 2
Cl18 Cl 1.517(3) -0.019(2) 0.4944(17) 0.334(13) Uani 0.404(8) 1 d D U P F 2

loop_
_atom_site_aniso_label
_atom_site_aniso_U_11
_atom_site_aniso_U_22
_atom_site_aniso_U_33
_atom_site_aniso_U_23
_atom_site_aniso_U_13
_atom_site_aniso_U_12
Ru1 0.00943(14) 0.00990(14) 0.01452(15) 0.00343(12) 0.00109(11) 0.00168(11)
Cl1 0.0150(5) 0.0212(5) 0.0233(5) 0.0099(4) 0.0043(4) 0.0087(4)
Cl2 0.0133(4) 0.0133(4) 0.0177(5) 0.0038(4) 0.0001(4) -0.0012(3)
P1 0.0095(5) 0.0112(5) 0.0171(5) 0.0057(4) 0.0023(4) 0.0022(4)
N1 0.0107(16) 0.0149(17) 0.0141(17) 0.0020(13) 0.0004(13) 0.0025(13)
C1 0.0147(19) 0.0118(18) 0.015(2) 0.0037(15) 0.0002(16) 0.0033(15)
C2 0.014(2) 0.016(2) 0.020(2) 0.0060(17) 0.0021(16) 0.0026(16)
C3 0.019(2) 0.019(2) 0.023(2) 0.0043(18) -0.0014(18) -0.0022(17)
C4 0.021(2) 0.018(2) 0.017(2) 0.0012(17) 0.0004(17) 0.0010(17)
C5 0.019(2) 0.018(2) 0.017(2) 0.0050(17) 0.0048(17) 0.0034(16)
C6 0.0126(19) 0.0135(19) 0.018(2) 0.0066(16) 0.0006(16) 0.0020(15)
C7 0.0110(19) 0.0157(19) 0.019(2) 0.0033(16) 0.0042(16) 0.0013(15)
C8 0.0103(18) 0.0153(19) 0.017(2) 0.0023(16) 0.0030(15) 0.0011(15)
C9 0.0130(19) 0.0118(18) 0.0155(19) 0.0002(15) -0.0002(15) 0.0011(15)
C10 0.013(2) 0.020(2) 0.016(2) 0.0013(16) 0.0009(16) 0.0039(16)
C11 0.020(2) 0.022(2) 0.017(2) 0.0047(17) 0.0007(17) 0.0076(18)
C12 0.022(2) 0.018(2) 0.018(2) 0.0083(17) 0.0033(17) 0.0072(17)
C13 0.0127(19) 0.0134(19) 0.018(2) 0.0046(16) 0.0016(16) 0.0030(15)
C14 0.0124(19) 0.0097(17) 0.0150(19) 0.0011(15) -0.0003(15) 0.0018(14)
C15 0.017(2) 0.017(2) 0.014(2) 0.0034(16) 0.0032(16) -0.0011(16)
C16 0.021(2) 0.020(2) 0.015(2) -0.0001(17) 0.0019(17) 0.0000(17)
C17 0.037(3) 0.021(2) 0.016(2) 0.0042(18) 0.003(2) -0.002(2)
C18 0.036(3) 0.032(3) 0.022(2) 0.006(2) 0.009(2) -0.007(2)
C19 0.020(2) 0.045(3) 0.027(3) 0.007(2) 0.009(2) -0.003(2)
C20 0.017(2) 0.030(3) 0.023(2) 0.007(2) 0.0065(18) -0.0005(18)
C21 0.017(2) 0.013(2) 0.025(2) 0.0084(17) 0.0075(18) 0.0024(16)
C22 0.020(2) 0.016(2) 0.030(3) 0.0132(19) 0.0097(19) 0.0033(17)
C23 0.016(2) 0.015(2) 0.028(2) 0.0054(18) 0.0056(18) -0.0020(16)
C24 0.029(3) 0.012(2) 0.030(3) 0.0075(18) 0.011(2) 0.0070(18)
C25 0.0115(19) 0.021(2) 0.020(2) 0.0071(17) -0.0004(16) 0.0040(16)
C26 0.018(2) 0.019(2) 0.013(2) 0.0042(16) 0.0028(16) 0.0042(16)
C27 0.015(2) 0.018(2) 0.0121(19) 0.0046(16) -0.0024(15) 0.0013(16)
C28 0.016(2) 0.0148(19) 0.0116(19) 0.0025(15) 0.0007(15) 0.0044(15)
C29 0.016(2) 0.020(2) 0.013(2) 0.0007(16) -0.0010(16) 0.0026(16)
C30 0.017(2) 0.013(2) 0.017(2) -0.0003(16) -0.0002(16) -0.0013(16)
C31 0.019(2) 0.0134(19) 0.016(2) -0.0006(16) 0.0027(17) 0.0033(16)
C32 0.020(2) 0.024(2) 0.017(2) 0.0082(18) 0.0075(17) 0.0079(18)
C33 0.032(3) 0.028(3) 0.026(3) 0.005(2) 0.014(2) 0.007(2)
C34 0.017(2) 0.027(2) 0.033(3) 0.004(2) 0.004(2) 0.0018(18)
C35 0.014(2) 0.020(2) 0.029(3) 0.0004(19) 0.0027(18) 0.0012(17)
Ru2 0.00901(15) 0.01239(15) 0.00905(15) 0.00356(12) 0.00217(11) 0.00301(11)
Cl3 0.0092(4) 0.0193(5) 0.0156(5) 0.0061(4) 0.0023(4) 0.0026(4)
Cl4 0.0163(5) 0.0135(4) 0.0144(5) 0.0044(4) 0.0031(4) 0.0054(4)
P2 0.0086(5) 0.0122(5) 0.0099(5) 0.0044(4) 0.0030(4) 0.0019(4)
N2 0.0107(16) 0.0139(16) 0.0079(16) 0.0043(13) 0.0032(13) 0.0004(13)
C36 0.0130(19) 0.0120(19) 0.0118(19) 0.0018(15) 0.0043(15) -0.0005(15)
C37 0.0134(19) 0.0139(19) 0.017(2) 0.0033(16) 0.0052(16) 0.0020(15)
C38 0.022(2) 0.013(2) 0.019(2) 0.0017(17) 0.0105(18) 0.0013(17)
C39 0.022(2) 0.018(2) 0.013(2) -0.0007(16) 0.0044(17) -0.0034(17)
C40 0.016(2) 0.019(2) 0.012(2) 0.0053(16) 0.0014(16) -0.0009(16)
C41 0.014(2) 0.0133(19) 0.0118(19) 0.0038(15) 0.0049(15) 0.0014(15)
C42 0.0083(18) 0.0123(18) 0.017(2) 0.0045(15) 0.0018(15) -0.0011(14)
C43 0.0104(18) 0.0130(19) 0.017(2) 0.0019(16) 0.0035(16) 0.0018(15)
C44 0.0114(19) 0.0133(19) 0.013(2) 0.0011(15) 0.0037(16) -0.0015(15)
C45 0.014(2) 0.021(2) 0.012(2) 0.0014(17) 0.0051(16) -0.0004(16)
C46 0.020(2) 0.020(2) 0.012(2) 0.0008(17) 0.0053(17) -0.0075(17)
C47 0.025(2) 0.014(2) 0.013(2) 0.0061(16) 0.0016(18) -0.0035(17)
C48 0.015(2) 0.016(2) 0.013(2) 0.0060(16) 0.0020(16) 0.0007(16)
C49 0.013(2) 0.0113(19) 0.0110(19) -0.0001(15) 0.0033(15) -0.0032(15)
C50 0.016(2) 0.0131(19) 0.0129(19) 0.0024(15) 0.0019(15) 0.0002(15)
C51 0.013(2) 0.020(2) 0.020(2) 0.0082(17) 0.0031(16) -0.0006(16)
C52 0.025(2) 0.023(2) 0.021(2) 0.0105(19) 0.0074(19) 0.0037(19)
C53 0.026(2) 0.033(3) 0.026(2) 0.015(2) 0.006(2) 0.012(2)
C54 0.015(2) 0.044(3) 0.035(3) 0.023(2) 0.007(2) 0.010(2)
C55 0.016(2) 0.028(2) 0.027(2) 0.014(2) 0.0073(18) 0.0022(18)
C56 0.0119(19) 0.0151(19) 0.0138(19) 0.0092(16) 0.0033(15) 0.0013(15)
C57 0.014(2) 0.019(2) 0.025(2) 0.0126(18) -0.0016(18) -0.0036(17)
C58 0.017(2) 0.017(2) 0.019(2) 0.0082(17) 0.0040(17) 0.0049(16)
C59 0.022(2) 0.021(2) 0.012(2) 0.0072(17) 0.0047(17) 0.0015(17)
C60 0.015(2) 0.018(2) 0.013(2) 0.0015(16) 0.0065(16) 0.0062(16)
C61 0.021(2) 0.015(2) 0.0101(19) 0.0011(16) 0.0040(17) 0.0039(17)
C62 0.014(2) 0.020(2) 0.013(2) 0.0039(17) 0.0057(16) 0.0084(16)
C63 0.011(2) 0.020(2) 0.011(2) 0.0010(16) 0.0041(16) 0.0033(16)
C64 0.018(2) 0.017(2) 0.011(2) 0.0053(16) 0.0070(17) 0.0049(17)
C65 0.016(2) 0.020(2) 0.0078(19) 0.0027(16) 0.0043(16) 0.0042(17)
C66 0.014(2) 0.017(2) 0.014(2) 0.0028(16) 0.0041(16) 0.0021(16)
C67 0.027(2) 0.014(2) 0.017(2) 0.0040(17) 0.0045(18) 0.0040(18)
C68 0.050(4) 0.021(2) 0.032(3) 0.007(2) 0.015(3) 0.016(2)
C69 0.032(3) 0.020(2) 0.025(3) 0.0049(19) 0.004(2) -0.002(2)
C70 0.021(2) 0.019(2) 0.014(2) 0.0068(17) 0.0057(18) 0.0011(18)
Ru3 0.01127(16) 0.02566(18) 0.00968(15) 0.00484(13) 0.00223(12) 0.00658(13)
Cl5 0.0208(6) 0.0299(6) 0.0204(5) 0.0090(5) 0.0065(4) 0.0104(5)
Cl6 0.0125(5) 0.0314(6) 0.0175(5) 0.0072(5) 0.0024(4) 0.0051(4)
P3 0.0106(5) 0.0220(6) 0.0100(5) 0.0048(4) 0.0028(4) 0.0029(4)
N3 0.0117(17) 0.0209(19) 0.0103(17) 0.0024(14) 0.0026(14) 0.0011(14)
C71 0.015(2) 0.018(2) 0.0097(19) 0.0018(16) 0.0055(16) -0.0021(16)
C72 0.019(2) 0.019(2) 0.021(2) 0.0060(18) 0.0053(18) 0.0021(17)
C73 0.026(2) 0.020(2) 0.021(2) -0.0016(18) 0.012(2) -0.0028(19)
C74 0.025(2) 0.027(2) 0.015(2) 0.0022(19) 0.0006(18) -0.011(2)
C75 0.016(2) 0.028(2) 0.014(2) 0.0065(18) -0.0026(17) -0.0066(18)
C76 0.014(2) 0.021(2) 0.015(2) 0.0076(17) 0.0024(16) -0.0021(16)
C77 0.0106(19) 0.020(2) 0.018(2) 0.0089(17) 0.0024(16) -0.0005(16)
C78 0.014(2) 0.018(2) 0.022(2) 0.0051(18) 0.0052(17) 0.0015(16)
C79 0.018(2) 0.018(2) 0.0103(19) 0.0014(16) 0.0026(16) 0.0016(17)
C80 0.019(2) 0.024(2) 0.017(2) 0.0009(19) 0.0085(18) -0.0022(19)
C81 0.027(3) 0.025(2) 0.013(2) 0.0043(19) 0.0065(19) -0.006(2)
C82 0.027(3) 0.028(3) 0.019(2) 0.012(2) 0.006(2) 0.002(2)
C83 0.022(2) 0.023(2) 0.016(2) 0.0049(18) 0.0054(18) 0.0030(19)
C84 0.015(2) 0.021(2) 0.010(2) 0.0046(17) 0.0032(16) 0.0013(17)
C85 0.012(2) 0.026(2) 0.028(2) 0.015(2) 0.0016(18) 0.0017(17)
C86 0.014(2) 0.041(3) 0.045(3) 0.030(3) 0.007(2) 0.006(2)
C87 0.026(3) 0.056(4) 0.064(4) 0.050(4) 0.020(3) 0.014(3)
C88 0.030(3) 0.061(4) 0.071(5) 0.050(4) 0.021(3) 0.023(3)
C89 0.024(3) 0.070(5) 0.071(5) 0.050(4) 0.022(3) 0.025(3)
C90 0.021(2) 0.044(3) 0.051(4) 0.031(3) 0.018(2) 0.010(2)
C91 0.015(2) 0.027(2) 0.016(2) 0.0094(18) 0.0024(17) -0.0024(17)
C92 0.022(2) 0.035(3) 0.020(2) 0.013(2) 0.0008(19) -0.003(2)
C93 0.017(2) 0.023(2) 0.024(2) 0.0102(19) 0.0001(18) 0.0013(18)
C94 0.015(2) 0.030(3) 0.022(2) 0.011(2) 0.0003(18) -0.0038(19)
C95 0.014(2) 0.032(3) 0.016(2) 0.0055(19) 0.0073(17) 0.0040(18)
C96 0.021(2) 0.027(2) 0.014(2) -0.0008(19) 0.0061(18) 0.0087(19)
C97 0.021(2) 0.033(3) 0.010(2) 0.0023(19) 0.0024(18) 0.006(2)
C98 0.020(2) 0.036(3) 0.009(2) 0.0068(19) 0.0026(17) 0.011(2)
C99 0.018(2) 0.039(3) 0.009(2) 0.0064(19) 0.0050(17) 0.010(2)
C100 0.014(2) 0.037(3) 0.013(2) 0.0084(19) 0.0068(17) 0.0120(19)
C101 0.020(2) 0.037(3) 0.013(2) 0.007(2) 0.0050(18) 0.013(2)
C102 0.035(3) 0.031(3) 0.020(2) 0.003(2) 0.004(2) 0.010(2)
C103 0.059(4) 0.033(3) 0.040(4) 0.005(3) 0.016(3) 0.022(3)
C104 0.042(4) 0.033(3) 0.042(4) 0.004(3) -0.004(3) -0.002(3)
C105 0.020(2) 0.043(3) 0.021(2) 0.014(2) 0.005(2) 0.006(2)
C106 0.029(3) 0.030(3) 0.036(3) 0.001(3) 0.007(3) 0.013(2)
Cl7 0.0601(15) 0.0437(14) 0.0484(15) -0.0089(11) 0.0082(11) 0.0158(11)
C116 0.041(4) 0.039(4) 0.041(4) 0.005(4) 0.012(4) 0.012(4)
Cl7A 0.082(4) 0.029(3) 0.060(4) 0.014(3) 0.028(3) 0.010(3)
Cl8 0.0322(7) 0.0427(7) 0.0287(6) 0.0130(5) 0.0075(5) 0.0200(6)
C107 0.103(7) 0.097(6) 0.116(7) 0.055(5) 0.026(5) 0.013(5)
Cl9 0.078(3) 0.124(4) 0.129(4) 0.067(3) 0.031(3) 0.033(3)
Cl10 0.132(5) 0.104(4) 0.310(8) 0.087(5) 0.016(5) 0.041(4)
C108 0.028(6) 0.035(6) 0.028(6) 0.014(5) -0.005(5) 0.007(5)
Cl11 0.008(2) 0.064(4) 0.032(3) -0.022(3) 0.0029(19) -0.002(2)
Cl12 0.056(4) 0.043(4) 0.035(4) 0.008(3) -0.001(3) 0.002(3)
C109 0.075(6) 0.086(6) 0.014(4) 0.008(4) 0.001(4) 0.026(5)
Cl13 0.116(4) 0.127(4) 0.072(3) -0.030(3) -0.040(3) 0.042(3)
Cl14 0.171(6) 0.158(6) 0.055(3) 0.015(3) 0.024(4) -0.030(5)
C110 0.055(7) 0.025(6) 0.029(7) 0.006(5) 0.000(6) 0.011(5)
Cl15 0.116(8) 0.060(6) 0.067(6) 0.013(5) -0.011(6) 0.011(6)
Cl16 0.087(7) 0.040(4) 0.047(5) 0.004(3) -0.001(5) 0.005(4)
C111 0.309(14) 0.321(14) 0.316(14) 0.081(7) 0.061(7) 0.045(7)
Cl17 0.279(15) 0.333(15) 0.317(15) 0.072(10) 0.075(10) 0.051(10)
Cl18 0.321(15) 0.334(15) 0.338(15) 0.083(10) 0.064(10) 0.013(10)

loop_
_atom_type_symbol
_atom_type_description
_atom_type_scat_dispersion_real
_atom_type_scat_dispersion_imag
_atom_type_scat_source
C C 0.0033 0.0016 'International Tables Vol C Tables 4.2.6.8 and 6.1.1.4'
H H 0.0000 0.0000 'International Tables Vol C Tables 4.2.6.8 and 6.1.1.4'
N N 0.0061 0.0033 'International Tables Vol C Tables 4.2.6.8 and 6.1.1.4'
P P 0.1023 0.0942 'International Tables Vol C Tables 4.2.6.8 and 6.1.1.4'
Cl Cl 0.1484 0.1585 'International Tables Vol C Tables 4.2.6.8 and 6.1.1.4'
Ru Ru -1.2594 0.8363 'International Tables Vol C Tables 4.2.6.8 and 6.1.1.4'

loop_
_geom_angle_atom_site_label_1
_geom_angle_atom_site_label_2
_geom_angle_atom_site_label_3
_geom_angle
Cl2 Ru1 Cl1 86.12(4)
Cl2 Ru1 P1 83.85(4)
P1 Ru1 Cl1 85.40(4)
C26 Ru1 Cl1 87.52(12)
C26 Ru1 Cl2 108.14(12)
C26 Ru1 P1 165.63(11)
C26 Ru1 C29 79.14(16)
C27 Ru1 Cl1 116.09(12)
C27 Ru1 Cl2 87.28(11)
C27 Ru1 P1 156.14(12)
C27 Ru1 C26 36.40(16)
C27 Ru1 C29 66.81(16)
C28 Ru1 Cl1 153.34(11)
C28 Ru1 Cl2 94.62(11)
C28 Ru1 P1 121.21(11)
C28 Ru1 C26 66.89(16)
C28 Ru1 C27 37.57(16)
C28 Ru1 C29 36.68(16)
C28 Ru1 C30 66.41(16)
C29 Ru1 Cl1 148.53(12)
C29 Ru1 Cl2 125.06(12)
C29 Ru1 P1 100.73(12)
C30 Ru1 Cl1 111.57(12)
C30 Ru1 Cl2 160.93(12)
C30 Ru1 P1 103.95(12)
C30 Ru1 C26 67.22(17)
C30 Ru1 C27 78.66(16)
C30 Ru1 C29 36.96(16)
C31 Ru1 Cl1 84.80(12)
C31 Ru1 Cl2 144.78(12)
C31 Ru1 P1 129.05(12)
C31 Ru1 C26 37.55(16)
C31 Ru1 C27 66.70(17)
C31 Ru1 C28 79.30(16)
C31 Ru1 C29 67.26(16)
C31 Ru1 C30 37.45(16)
N1 P1 Ru1 118.10(13)
N1 P1 C21 106.81(19)
N1 P1 C25 101.91(19)
C21 P1 Ru1 116.12(15)
C25 P1 Ru1 110.40(15)
C25 P1 C21 101.3(2)
C1 N1 P1 125.7(3)
C14 N1 P1 125.0(3)
C14 N1 C1 109.0(3)
C2 C1 N1 118.9(4)
C2 C1 C6 120.5(4)
C6 C1 N1 120.5(4)
C1 C2 H2 119.9
C3 C2 C1 120.2(4)
C3 C2 H2 119.9
C2 C3 H3 120.1
C4 C3 C2 119.8(4)
C4 C3 H3 120.1
C3 C4 H4 120.0
C5 C4 C3 119.9(4)
C5 C4 H4 120.0
C4 C5 H5 119.1
C4 C5 C6 121.7(4)
C6 C5 H5 119.1
C1 C6 C5 117.8(4)
C1 C6 C7 123.0(4)
C5 C6 C7 119.2(4)
C6 C7 C15 116.5(4)
C8 C7 C6 122.5(4)
C8 C7 C15 120.8(4)
C7 C8 H8 116.7
C7 C8 C9 126.7(4)
C9 C8 H8 116.7
C10 C9 C8 118.8(4)
C14 C9 C8 122.7(4)
C14 C9 C10 118.4(4)
C9 C10 H10 119.9
C11 C10 C9 120.1(4)
C11 C10 H10 119.9
C10 C11 H11 119.7
C12 C11 C10 120.7(4)
C12 C11 H11 119.7
C11 C12 H12 119.8
C11 C12 C13 120.4(4)
C13 C12 H12 119.8
C12 C13 H13 120.3
C12 C13 C14 119.4(4)
C14 C13 H13 120.3
C9 C14 N1 118.9(4)
C13 C14 N1 120.1(4)
C13 C14 C9 120.7(4)
C16 C15 C7 121.6(4)
C16 C15 C20 118.1(4)
C20 C15 C7 120.3(4)
C15 C16 H16 119.5
C15 C16 C17 120.9(5)
C17 C16 H16 119.5
C16 C17 H17 119.7
C18 C17 C16 120.6(5)
C18 C17 H17 119.7
C17 C18 H18 120.5
C17 C18 C19 119.1(5)
C19 C18 H18 120.5
C18 C19 H19 119.6
C18 C19 C20 120.9(5)
C20 C19 H19 119.6
C15 C20 H20 119.8
C19 C20 C15 120.4(5)
C19 C20 H20 119.8
C22 C21 P1 109.4(3)
C22 C21 C23 108.3(4)
C23 C21 P1 110.6(3)
C24 C21 P1 109.2(3)
C24 C21 C22 110.4(4)
C24 C21 C23 109.0(4)
C21 C22 H22A 109.5
C21 C22 H22B 109.5
C21 C22 H22C 109.5
H22A C22 H22B 109.5
H22A C22 H22C 109.5
H22B C22 H22C 109.5
C21 C23 H23A 109.5
C21 C23 H23B 109.5
C21 C23 H23C 109.5
H23A C23 H23B 109.5
H23A C23 H23C 109.5
H23B C23 H23C 109.5
C21 C24 H24A 109.5
C21 C24 H24B 109.5
C21 C24 H24C 109.5
H24A C24 H24B 109.5
H24A C24 H24C 109.5
H24B C24 H24C 109.5
P1 C25 H25A 109.5
P1 C25 H25B 109.5
P1 C25 H25C 109.5
H25A C25 H25B 109.5
H25A C25 H25C 109.5
H25B C25 H25C 109.5
C27 C26 Ru1 70.2(2)
C27 C26 C31 117.1(4)
C27 C26 C32 123.4(4)
C31 C26 Ru1 67.8(2)
C31 C26 C32 119.3(4)
C32 C26 Ru1 129.2(3)
Ru1 C27 H27 129.0
C26 C27 Ru1 73.4(3)
C26 C27 H27 119.4
C26 C27 C28 121.2(4)
C28 C27 Ru1 70.6(2)
C28 C27 H27 119.4
Ru1 C28 H28 126.4
C27 C28 Ru1 71.8(2)
C27 C28 H28 119.2
C29 C28 Ru1 74.5(3)
C29 C28 C27 121.6(4)
C29 C28 H28 119.2
C28 C29 Ru1 68.8(2)
C28 C29 C30 117.1(4)
C28 C29 C35 121.1(4)
C30 C29 Ru1 69.1(2)
C30 C29 C35 121.6(4)
C35 C29 Ru1 138.1(3)
Ru1 C30 H30 129.4
C29 C30 Ru1 73.9(2)
C29 C30 H30 119.6
C31 C30 Ru1 69.5(2)
C31 C30 C29 120.8(4)
C31 C30 H30 119.6
Ru1 C31 H31 124.8
C26 C31 Ru1 74.7(2)
C26 C31 H31 119.1
C30 C31 Ru1 73.0(2)
C30 C31 C26 121.7(4)
C30 C31 H31 119.1
C26 C32 H32 107.6
C26 C32 C33 109.7(4)
C26 C32 C34 112.6(4)
C33 C32 H32 107.6
C33 C32 C34 111.4(4)
C34 C32 H32 107.6
C32 C33 H33A 109.5
C32 C33 H33B 109.5
C32 C33 H33C 109.5
H33A C33 H33B 109.5
H33A C33 H33C 109.5
H33B C33 H33C 109.5
C32 C34 H34A 109.5
C32 C34 H34B 109.5
C32 C34 H34C 109.5
H34A C34 H34B 109.5
H34A C34 H34C 109.5
H34B C34 H34C 109.5
C29 C35 H35A 109.5
C29 C35 H35B 109.5
C29 C35 H35C 109.5
H35A C35 H35B 109.5
H35A C35 H35C 109.5
H35B C35 H35C 109.5
Cl3 Ru2 P2 85.87(4)
Cl4 Ru2 Cl3 85.27(4)
Cl4 Ru2 P2 85.65(4)
C61 Ru2 Cl3 97.84(12)
C61 Ru2 Cl4 160.07(12)
C61 Ru2 P2 114.15(12)
C61 Ru2 C64 79.27(16)
C62 Ru2 Cl3 131.21(13)
C62 Ru2 Cl4 143.51(13)
C62 Ru2 P2 96.67(12)
C62 Ru2 C61 37.22(17)
C62 Ru2 C63 37.62(17)
C62 Ru2 C64 67.16(17)
C62 Ru2 C65 79.00(16)
C62 Ru2 C66 66.78(17)
C63 Ru2 Cl3 163.80(12)
C63 Ru2 Cl4 106.66(12)
C63 Ru2 P2 105.59(12)
C63 Ru2 C61 67.21(17)
C63 Ru2 C64 36.70(16)
C63 Ru2 C65 66.23(16)
C64 Ru2 Cl3 137.65(12)
C64 Ru2 Cl4 85.19(12)
C64 Ru2 P2 134.23(13)
C65 Ru2 Cl3 102.89(12)
C65 Ru2 Cl4 93.21(12)
C65 Ru2 P2 171.06(12)
C65 Ru2 C61 66.89(16)
C65 Ru2 C64 36.86(17)
C66 Ru2 Cl3 85.69(12)
C66 Ru2 Cl4 124.37(12)
C66 Ru2 P2 147.88(12)
C66 Ru2 C61 37.11(16)
C66 Ru2 C63 78.53(16)
C66 Ru2 C64 66.53(17)
C66 Ru2 C65 36.87(16)
N2 P2 Ru2 115.95(12)
N2 P2 C56 104.97(18)
N2 P2 C60 105.4(2)
C56 P2 Ru2 117.70(15)
C60 P2 Ru2 109.84(15)
C60 P2 C56 101.4(2)
C36 N2 P2 125.3(3)
C49 N2 P2 125.8(3)
C49 N2 C36 107.6(3)
C37 C36 N2 119.2(4)
C37 C36 C41 120.9(4)
C41 C36 N2 119.6(4)
C36 C37 H37 119.8
C38 C37 C36 120.3(4)
C38 C37 H37 119.8
C37 C38 H38 120.2
C37 C38 C39 119.6(4)
C39 C38 H38 120.2
C38 C39 H39 119.9
C40 C39 C38 120.1(4)
C40 C39 H39 119.9
C39 C40 H40 119.2
C39 C40 C41 121.6(4)
C41 C40 H40 119.2
C36 C41 C40 116.9(4)
C36 C41 C42 123.2(4)
C40 C41 C42 119.6(4)
C41 C42 C50 116.7(4)
C43 C42 C41 123.2(4)
C43 C42 C50 119.4(4)
C42 C43 H43 116.4
C42 C43 C44 127.3(4)
C44 C43 H43 116.4
C45 C44 C43 119.2(4)
C45 C44 C49 117.9(4)
C49 C44 C43 122.8(4)
C44 C45 H45 119.6
C46 C45 C44 120.7(4)
C46 C45 H45 119.6
C45 C46 H46 119.8
C45 C46 C47 120.4(4)
C47 C46 H46 119.8
C46 C47 H47 120.1
C48 C47 C46 119.8(4)
C48 C47 H47 120.1
C47 C48 H48 120.0
C47 C48 C49 120.0(4)
C49 C48 H48 120.0
C44 C49 N2 118.4(4)
C48 C49 N2 120.8(4)
C48 C49 C44 120.5(4)
C51 C50 C42 121.4(4)
C51 C50 C55 118.1(4)
C55 C50 C42 120.5(4)
C50 C51 H51 119.7
C52 C51 C50 120.7(4)
C52 C51 H51 119.7
C51 C52 H52 119.6
C53 C52 C51 120.7(4)
C53 C52 H52 119.6
C52 C53 H53 120.7
C52 C53 C54 118.6(5)
C54 C53 H53 120.7
C53 C54 H54 119.3
C55 C54 C53 121.3(5)
C55 C54 H54 119.3
C50 C55 H55 119.7
C54 C55 C50 120.6(4)
C54 C55 H55 119.7
C57 C56 P2 110.2(3)
C57 C56 C58 108.6(4)
C58 C56 P2 109.2(3)
C59 C56 P2 112.3(3)
C59 C56 C57 108.1(4)
C59 C56 C58 108.3(4)
C56 C57 H57A 109.5
C56 C57 H57B 109.5
C56 C57 H57C 109.5
H57A C57 H57B 109.5
H57A C57 H57C 109.5
H57B C57 H57C 109.5
C56 C58 H58A 109.5
C56 C58 H58B 109.5
C56 C58 H58C 109.5
H58A C58 H58B 109.5
H58A C58 H58C 109.5
H58B C58 H58C 109.5
C56 C59 H59A 109.5
C56 C59 H59B 109.5
C56 C59 H59C 109.5
H59A C59 H59B 109.5
H59A C59 H59C 109.5
H59B C59 H59C 109.5
P2 C60 H60A 109.5
P2 C60 H60B 109.5
P2 C60 H60C 109.5
H60A C60 H60B 109.5
H60A C60 H60C 109.5
H60B C60 H60C 109.5
C62 C61 Ru2 68.9(2)
C62 C61 C66 117.2(4)
C62 C61 C67 120.4(4)
C66 C61 Ru2 70.2(3)
C66 C61 C67 122.0(4)
C67 C61 Ru2 137.7(3)
Ru2 C62 H62 125.7
C61 C62 Ru2 73.9(3)
C61 C62 H62 119.2
C61 C62 C63 121.7(4)
C63 C62 Ru2 73.0(2)
C63 C62 H62 119.2
Ru2 C63 H63 130.4
C62 C63 Ru2 69.3(2)
C62 C63 H63 120.0
C64 C63 Ru2 72.9(3)
C64 C63 C62 120.1(4)
C64 C63 H63 120.0
C63 C64 Ru2 70.4(2)
C63 C64 C65 118.6(4)
C63 C64 C70 121.8(4)
C65 C64 Ru2 70.5(2)
C65 C64 C70 119.6(4)
C70 C64 Ru2 131.6(3)
Ru2 C65 H65 129.2
C64 C65 Ru2 72.6(3)
C64 C65 H65 119.8
C66 C65 Ru2 70.8(3)
C66 C65 C64 120.5(4)
C66 C65 H65 119.8
Ru2 C66 H66 128.2
C61 C66 Ru2 72.7(3)
C61 C66 H66 119.1
C65 C66 Ru2 72.3(3)
C65 C66 C61 121.8(4)
C65 C66 H66 119.1
C61 C67 H67 108.1
C61 C67 C68 107.6(4)
C68 C67 H67 108.1
C69 C67 C61 114.3(4)
C69 C67 H67 108.1
C69 C67 C68 110.5(4)
C67 C68 H68A 109.5
C67 C68 H68B 109.5
C67 C68 H68C 109.5
H68A C68 H68B 109.5
H68A C68 H68C 109.5
H68B C68 H68C 109.5
C67 C69 H69A 109.5
C67 C69 H69B 109.5
C67 C69 H69C 109.5
H69A C69 H69B 109.5
H69A C69 H69C 109.5
H69B C69 H69C 109.5
C64 C70 H70A 109.5
C64 C70 H70B 109.5
C64 C70 H70C 109.5
H70A C70 H70B 109.5
H70A C70 H70C 109.5
H70B C70 H70C 109.5
Cl6 Ru3 Cl5 84.67(4)
P3 Ru3 Cl5 86.72(4)
P3 Ru3 Cl6 86.56(4)
C96 Ru3 Cl5 160.78(13)
C96 Ru3 Cl6 97.69(14)
C96 Ru3 P3 112.43(13)
C96 Ru3 C99 79.47(19)
C97 Ru3 Cl5 124.38(14)
C97 Ru3 Cl6 85.67(14)
C97 Ru3 P3 146.92(14)
C97 Ru3 C96 37.54(18)
C97 Ru3 C98 36.84(19)
C97 Ru3 C99 66.43(19)
C97 Ru3 C100 79.03(19)
C98 Ru3 Cl5 93.56(14)
C98 Ru3 Cl6 103.01(13)
C98 Ru3 P3 170.41(14)
C98 Ru3 C96 67.29(19)
C98 Ru3 C99 36.79(18)
C98 Ru3 C100 66.47(18)
C99 Ru3 Cl5 85.97(14)
C99 Ru3 Cl6 137.78(13)
C99 Ru3 P3 133.83(13)
C100 Ru3 Cl5 107.01(14)
C100 Ru3 Cl6 164.26(14)
C100 Ru3 P3 104.28(13)
C100 Ru3 C96 67.79(19)
C100 Ru3 C99 36.69(17)
C101 Ru3 Cl5 144.21(15)
C101 Ru3 Cl6 131.11(15)
C101 Ru3 P3 95.03(13)
C101 Ru3 C96 37.25(19)
C101 Ru3 C97 67.02(19)
C101 Ru3 C98 79.16(18)
C101 Ru3 C99 67.18(19)
C101 Ru3 C100 37.98(19)
N3 P3 Ru3 114.99(14)
N3 P3 C91 105.8(2)
N3 P3 C95 105.1(2)
C91 P3 Ru3 117.63(16)
C95 P3 Ru3 110.03(17)
C95 P3 C91 101.9(2)
C71 N3 P3 124.7(3)
C71 N3 C84 107.4(3)
C84 N3 P3 127.1(3)
C72 C71 N3 120.2(4)
C72 C71 C76 120.6(4)
C76 C71 N3 119.0(4)
C71 C72 H72 119.6
C71 C72 C73 120.8(5)
C73 C72 H72 119.6
C72 C73 H73 120.6
C74 C73 C72 118.9(4)
C74 C73 H73 120.6
C73 C74 H74 119.5
C73 C74 C75 121.1(4)
C75 C74 H74 119.5
C74 C75 H75 119.6
C74 C75 C76 120.8(5)
C76 C75 H75 119.6
C71 C76 C77 122.8(4)
C75 C76 C71 117.4(4)
C75 C76 C77 119.6(4)
C78 C77 C76 122.0(4)
C78 C77 C85 120.4(4)
C85 C77 C76 117.3(4)
C77 C78 H78 116.5
C77 C78 C79 127.1(4)
C79 C78 H78 116.5
C80 C79 C78 118.8(4)
C84 C79 C78 122.9(4)
C84 C79 C80 118.2(4)
C79 C80 H80 119.7
C81 C80 C79 120.6(5)
C81 C80 H80 119.7
C80 C81 H81 119.7
C80 C81 C82 120.6(4)
C82 C81 H81 119.7
C81 C82 H82 120.1
C81 C82 C83 119.8(5)
C83 C82 H82 120.1
C82 C83 H83 120.2
C84 C83 C82 119.7(5)
C84 C83 H83 120.2
C79 C84 N3 118.1(4)
C83 C84 N3 120.7(4)
C83 C84 C79 120.9(4)
C86 C85 C77 121.3(4)
C86 C85 C90 118.0(4)
C90 C85 C77 120.7(4)
C85 C86 H86 119.5
C87 C86 C85 121.0(5)
C87 C86 H86 119.5
C86 C87 H87 119.7
C88 C87 C86 120.6(5)
C88 C87 H87 119.7
C87 C88 H88 120.3
C89 C88 C87 119.4(5)
C89 C88 H88 120.3
C88 C89 H89 119.8
C88 C89 C90 120.4(5)
C90 C89 H89 119.8
C85 C90 C89 120.7(5)
C85 C90 H90 119.7
C89 C90 H90 119.7
C92 C91 P3 112.5(4)
C92 C91 C93 109.2(4)
C92 C91 C94 107.2(4)
C93 C91 P3 110.4(3)
C93 C91 C94 108.3(4)
C94 C91 P3 109.1(3)
C91 C92 H92A 109.5
C91 C92 H92B 109.5
C91 C92 H92C 109.5
H92A C92 H92B 109.5
H92A C92 H92C 109.5
H92B C92 H92C 109.5
C91 C93 H93A 109.5
C91 C93 H93B 109.5
C91 C93 H93C 109.5
H93A C93 H93B 109.5
H93A C93 H93C 109.5
H93B C93 H93C 109.5
C91 C94 H94A 109.5
C91 C94 H94B 109.5
C91 C94 H94C 109.5
H94A C94 H94B 109.5
H94A C94 H94C 109.5
H94B C94 H94C 109.5
P3 C95 H95A 109.5
P3 C95 H95B 109.5
P3 C95 H95C 109.5
H95A C95 H95B 109.5
H95A C95 H95C 109.5
H95B C95 H95C 109.5
C97 C96 Ru3 69.4(3)
C97 C96 C102 122.6(5)
C101 C96 Ru3 68.8(3)
C101 C96 C97 116.2(5)
C101 C96 C102 120.9(5)
C102 C96 Ru3 137.1(4)
Ru3 C97 H97 127.9
C96 C97 Ru3 73.1(3)
C96 C97 H97 118.9
C98 C97 Ru3 72.4(3)
C98 C97 C96 122.2(5)
C98 C97 H97 118.9
Ru3 C98 H98 128.6
C97 C98 Ru3 70.8(3)
C97 C98 H98 119.6
C97 C98 C99 120.9(5)
C99 C98 Ru3 73.4(3)
C99 C98 H98 119.6
C98 C99 Ru3 69.9(3)
C98 C99 C105 119.9(4)
C100 C99 Ru3 70.0(3)
C100 C99 C98 118.8(5)
C100 C99 C105 121.3(5)
C105 C99 Ru3 130.9(3)
Ru3 C100 H100 129.5
C99 C100 Ru3 73.3(3)
C99 C100 H100 120.2
C99 C100 C101 119.6(5)
C101 C100 Ru3 69.4(3)
C101 C100 H100 120.2
Ru3 C101 H101 126.4
C96 C101 Ru3 74.0(3)
C96 C101 C100 122.1(5)
C96 C101 H101 118.9
C100 C101 Ru3 72.6(3)
C100 C101 H101 118.9
C96 C102 H102 108.2
C96 C102 C103 107.8(5)
C96 C102 C104 113.6(5)
C103 C102 H102 108.2
C103 C102 C104 110.6(5)
C104 C102 H102 108.2
C102 C103 H10A 109.5
C102 C103 H10B 109.5
C102 C103 H10C 109.5
H10A C103 H10B 109.5
H10A C103 H10C 109.5
H10B C103 H10C 109.5
C102 C104 H10D 109.5
C102 C104 H10E 109.5
C102 C104 H10F 109.5
H10D C104 H10E 109.5
H10D C104 H10F 109.5
H10E C104 H10F 109.5
C99 C105 H10G 109.5
C99 C105 H10H 109.5
C99 C105 H10I 109.5
H10G C105 H10H 109.5
H10G C105 H10I 109.5
H10H C105 H10I 109.5
H10J C106 H10K 107.9
Cl7 C106 H10J 109.1
Cl7 C106 H10K 109.1
Cl8 C106 H10J 109.1
Cl8 C106 H10K 109.1
Cl8 C106 Cl7 112.3(5)
H11A C116 H11B 107.7
Cl7A C116 H11A 108.9
Cl7A C116 H11B 108.9
Cl7A C116 Cl8 113.3(14)
Cl8 C116 H11A 108.9
Cl8 C116 H11B 108.9
H10L C107 H10M 107.9
Cl9 C107 H10L 109.2
Cl9 C107 H10M 109.2
Cl9 C107 Cl10 112.0(12)
Cl10 C107 H10L 109.2
Cl10 C107 H10M 109.2
H10N C108 H10O 107.9
Cl11 C108 H10N 109.3
Cl11 C108 H10O 109.3
Cl11 C108 Cl12 111.7(10)
Cl12 C108 H10N 109.3
Cl12 C108 H10O 109.3
H10P C109 H10Q 107.5
Cl13 C109 H10P 108.5
Cl13 C109 H10Q 108.5
Cl14 C109 H10P 108.5
Cl14 C109 H10Q 108.5
Cl14 C109 Cl13 115.0(8)
H11C C110 H11D 109.2
Cl15 C110 H11C 111.4
Cl15 C110 H11D 111.4
Cl15 C110 Cl16 102.0(14)
Cl16 C110 H11C 111.4
Cl16 C110 H11D 111.4
H11E C111 H11F 105.5
Cl17 C111 H11E 104.1
Cl17 C111 H11F 104.1
Cl17 C111 Cl18 133(4)
Cl18 C111 H11E 104.1
Cl18 C111 H11F 104.1

loop_
_geom_bond_atom_site_label_1
_geom_bond_atom_site_label_2
_geom_bond_distance
Ru1 Cl1 2.4095(11)
Ru1 Cl2 2.3893(10)
Ru1 P1 2.4050(12)
Ru1 C26 2.260(4)
Ru1 C27 2.220(4)
Ru1 C28 2.204(4)
Ru1 C29 2.278(4)
Ru1 C30 2.215(4)
Ru1 C31 2.169(4)
P1 N1 1.709(4)
P1 C21 1.888(4)
P1 C25 1.817(4)
N1 C1 1.448(5)
N1 C14 1.439(5)
C1 C2 1.397(6)
C1 C6 1.400(6)
C2 H2 0.9500
C2 C3 1.391(7)
C3 H3 0.9500
C3 C4 1.385(7)
C4 H4 0.9500
C4 C5 1.380(6)
C5 H5 0.9500
C5 C6 1.403(6)
C6 C7 1.490(6)
C7 C8 1.343(6)
C7 C15 1.492(6)
C8 H8 0.9500
C8 C9 1.462(6)
C9 C10 1.408(6)
C9 C14 1.401(6)
C10 H10 0.9500
C10 C11 1.385(7)
C11 H11 0.9500
C11 C12 1.380(7)
C12 H12 0.9500
C12 C13 1.385(6)
C13 H13 0.9500
C13 C14 1.399(6)
C15 C16 1.390(7)
C15 C20 1.408(6)
C16 H16 0.9500
C16 C17 1.395(7)
C17 H17 0.9500
C17 C18 1.382(8)
C18 H18 0.9500
C18 C19 1.385(8)
C19 H19 0.9500
C19 C20 1.391(7)
C20 H20 0.9500
C21 C22 1.533(7)
C21 C23 1.537(7)
C21 C24 1.529(6)
C22 H22A 0.9800
C22 H22B 0.9800
C22 H22C 0.9800
C23 H23A 0.9800
C23 H23B 0.9800
C23 H23C 0.9800
C24 H24A 0.9800
C24 H24B 0.9800
C24 H24C 0.9800
C25 H25A 0.9800
C25 H25B 0.9800
C25 H25C 0.9800
C26 C27 1.400(6)
C26 C31 1.428(6)
C26 C32 1.515(6)
C27 H27 0.9500
C27 C28 1.425(6)
C28 H28 0.9500
C28 C29 1.412(6)
C29 C30 1.425(6)
C29 C35 1.494(6)
C30 H30 0.9500
C30 C31 1.408(6)
C31 H31 0.9500
C32 H32 1.0000
C32 C33 1.517(7)
C32 C34 1.532(7)
C33 H33A 0.9800
C33 H33B 0.9800
C33 H33C 0.9800
C34 H34A 0.9800
C34 H34B 0.9800
C34 H34C 0.9800
C35 H35A 0.9800
C35 H35B 0.9800
C35 H35C 0.9800
Ru2 Cl3 2.4130(11)
Ru2 Cl4 2.4072(11)
Ru2 P2 2.4266(11)
Ru2 C61 2.244(4)
Ru2 C62 2.179(4)
Ru2 C63 2.227(4)
Ru2 C64 2.259(4)
Ru2 C65 2.232(4)
Ru2 C66 2.212(5)
P2 N2 1.713(4)
P2 C56 1.889(4)
P2 C60 1.825(4)
N2 C36 1.446(5)
N2 C49 1.430(5)
C36 C37 1.398(6)
C36 C41 1.405(6)
C37 H37 0.9500
C37 C38 1.380(6)
C38 H38 0.9500
C38 C39 1.393(7)
C39 H39 0.9500
C39 C40 1.379(6)
C40 H40 0.9500
C40 C41 1.413(6)
C41 C42 1.475(6)
C42 C43 1.353(6)
C42 C50 1.499(6)
C43 H43 0.9500
C43 C44 1.460(6)
C44 C45 1.405(6)
C44 C49 1.408(6)
C45 H45 0.9500
C45 C46 1.381(7)
C46 H46 0.9500
C46 C47 1.391(7)
C47 H47 0.9500
C47 C48 1.385(6)
C48 H48 0.9500
C48 C49 1.391(6)
C50 C51 1.393(6)
C50 C55 1.398(6)
C51 H51 0.9500
C51 C52 1.391(7)
C52 H52 0.9500
C52 C53 1.374(7)
C53 H53 0.9500
C53 C54 1.391(7)
C54 H54 0.9500
C54 C55 1.370(7)
C55 H55 0.9500
C56 C57 1.529(6)
C56 C58 1.534(6)
C56 C59 1.529(6)
C57 H57A 0.9800
C57 H57B 0.9800
C57 H57C 0.9800
C58 H58A 0.9800
C58 H58B 0.9800
C58 H58C 0.9800
C59 H59A 0.9800
C59 H59B 0.9800
C59 H59C 0.9800
C60 H60A 0.9800
C60 H60B 0.9800
C60 H60C 0.9800
C61 C62 1.413(7)
C61 C66 1.418(6)
C61 C67 1.522(6)
C62 H62 0.9500
C62 C63 1.421(6)
C63 H63 0.9500
C63 C64 1.413(6)
C64 C65 1.420(6)
C64 C70 1.500(6)
C65 H65 0.9500
C65 C66 1.405(6)
C66 H66 0.9500
C67 H67 1.0000
C67 C68 1.544(7)
C67 C69 1.510(7)
C68 H68A 0.9800
C68 H68B 0.9800
C68 H68C 0.9800
C69 H69A 0.9800
C69 H69B 0.9800
C69 H69C 0.9800
C70 H70A 0.9800
C70 H70B 0.9800
C70 H70C 0.9800
Ru3 Cl5 2.4250(13)
Ru3 Cl6 2.4163(12)
Ru3 P3 2.3955(12)
Ru3 C96 2.250(5)
Ru3 C97 2.201(5)
Ru3 C98 2.221(5)
Ru3 C99 2.267(5)
Ru3 C100 2.224(5)
Ru3 C101 2.182(5)
P3 N3 1.701(4)
P3 C91 1.892(5)
P3 C95 1.820(5)
N3 C71 1.433(6)
N3 C84 1.443(6)
C71 C72 1.383(6)
C71 C76 1.409(6)
C72 H72 0.9500
C72 C73 1.393(7)
C73 H73 0.9500
C73 C74 1.376(8)
C74 H74 0.9500
C74 C75 1.388(7)
C75 H75 0.9500
C75 C76 1.403(6)
C76 C77 1.491(6)
C77 C78 1.346(6)
C77 C85 1.488(6)
C78 H78 0.9500
C78 C79 1.461(6)
C79 C80 1.412(6)
C79 C84 1.405(6)
C80 H80 0.9500
C80 C81 1.380(7)
C81 H81 0.9500
C81 C82 1.391(8)
C82 H82 0.9500
C82 C83 1.402(7)
C83 H83 0.9500
C83 C84 1.389(7)
C85 C86 1.387(7)
C85 C90 1.391(7)
C86 H86 0.9500
C86 C87 1.386(7)
C87 H87 0.9500
C87 C88 1.374(8)
C88 H88 0.9500
C88 C89 1.372(8)
C89 H89 0.9500
C89 C90 1.396(8)
C90 H90 0.9500
C91 C92 1.520(7)
C91 C93 1.528(7)
C91 C94 1.549(6)
C92 H92A 0.9800
C92 H92B 0.9800
C92 H92C 0.9800
C93 H93A 0.9800
C93 H93B 0.9800
C93 H93C 0.9800
C94 H94A 0.9800
C94 H94B 0.9800
C94 H94C 0.9800
C95 H95A 0.9800
C95 H95B 0.9800
C95 H95C 0.9800
C96 C97 1.433(7)
C96 C101 1.417(7)
C96 C102 1.504(8)
C97 H97 0.9500
C97 C98 1.397(8)
C98 H98 0.9500
C98 C99 1.417(7)
C99 C100 1.414(7)
C99 C105 1.492(8)
C100 H100 0.9500
C100 C101 1.434(8)
C101 H101 0.9500
C102 H102 1.0000
C102 C103 1.533(8)
C102 C104 1.535(9)
C103 H10A 0.9800
C103 H10B 0.9800
C103 H10C 0.9800
C104 H10D 0.9800
C104 H10E 0.9800
C104 H10F 0.9800
C105 H10G 0.9800
C105 H10H 0.9800
C105 H10I 0.9800
C106 H10J 0.9900
C106 H10K 0.9900
C106 Cl7 1.749(9)
C106 Cl8 1.731(7)
C116 H11A 0.9900
C116 H11B 0.9900
C116 Cl7A 1.65(2)
C116 Cl8 1.87(2)
C107 H10L 0.9900
C107 H10M 0.9900
C107 Cl9 1.665(18)
C107 Cl10 1.674(18)
C108 H10N 0.9900
C108 H10O 0.9900
C108 Cl11 1.709(12)
C108 Cl12 1.787(19)
C109 H10P 0.9900
C109 H10Q 0.9900
C109 Cl13 1.749(15)
C109 Cl14 1.650(15)
C110 H11C 0.9900
C110 H11D 0.9900
C110 Cl15 1.62(2)
C110 Cl16 1.68(2)
C111 H11E 0.9900
C111 H11F 0.9900
C111 Cl17 1.73(2)
C111 Cl18 1.74(2)

loop_
_geom_torsion_atom_site_label_1
_geom_torsion_atom_site_label_2
_geom_torsion_atom_site_label_3
_geom_torsion_atom_site_label_4
_geom_torsion
Ru1 P1 N1 C1 -135.8(3)
Ru1 P1 N1 C14 36.5(4)
Ru1 P1 C21 C22 169.1(2)
Ru1 P1 C21 C23 -71.7(3)
Ru1 P1 C21 C24 48.2(4)
Ru1 C26 C27 C28 -54.1(4)
Ru1 C26 C31 C30 58.3(4)
Ru1 C26 C32 C33 159.3(3)
Ru1 C26 C32 C34 -76.0(5)
Ru1 C27 C28 C29 -57.8(4)
Ru1 C28 C29 C30 -51.2(4)
Ru1 C28 C29 C35 134.3(4)
Ru1 C29 C30 C31 -53.4(4)
Ru1 C30 C31 C26 -59.1(4)
P1 N1 C1 C2 67.7(5)
P1 N1 C1 C6 -116.8(4)
P1 N1 C14 C9 114.5(4)
P1 N1 C14 C13 -71.3(5)
N1 P1 C21 C22 -56.8(3)
N1 P1 C21 C23 62.4(4)
N1 P1 C21 C24 -177.7(3)
N1 C1 C2 C3 178.8(4)
N1 C1 C6 C5 -177.8(4)
N1 C1 C6 C7 -1.1(6)
C1 N1 C14 C9 -72.1(5)
C1 N1 C14 C13 102.1(4)
C1 C2 C3 C4 -1.6(7)
C1 C6 C7 C8 -36.9(6)
C1 C6 C7 C15 148.2(4)
C2 C1 C6 C5 -2.3(6)
C2 C1 C6 C7 174.3(4)
C2 C3 C4 C5 -1.0(7)
C3 C4 C5 C6 2.0(7)
C4 C5 C6 C1 -0.3(6)
C4 C5 C6 C7 -177.0(4)
C5 C6 C7 C8 139.7(4)
C5 C6 C7 C15 -35.2(6)
C6 C1 C2 C3 3.3(6)
C6 C7 C8 C9 -2.7(7)
C6 C7 C15 C16 -40.3(6)
C6 C7 C15 C20 140.2(4)
C7 C8 C9 C10 -137.2(5)
C7 C8 C9 C14 38.5(7)
C7 C15 C16 C17 -177.8(4)
C7 C15 C20 C19 177.6(5)
C8 C7 C15 C16 144.7(5)
C8 C7 C15 C20 -34.8(6)
C8 C9 C10 C11 170.9(4)
C8 C9 C14 N1 5.4(6)
C8 C9 C14 C13 -168.8(4)
C9 C10 C11 C12 0.4(7)
C10 C9 C14 N1 -178.9(4)
C10 C9 C14 C13 7.0(6)
C10 C11 C12 C13 2.4(7)
C11 C12 C13 C14 -0.5(7)
C12 C13 C14 N1 -178.4(4)
C12 C13 C14 C9 -4.3(6)
C14 N1 C1 C2 -105.6(4)
C14 N1 C1 C6 69.9(5)
C14 C9 C10 C11 -5.0(6)
C15 C7 C8 C9 172.0(4)
C15 C16 C17 C18 0.2(7)
C16 C15 C20 C19 -1.9(7)
C16 C17 C18 C19 -2.1(8)
C17 C18 C19 C20 1.9(8)
C18 C19 C20 C15 0.1(8)
C20 C15 C16 C17 1.7(7)
C21 P1 N1 C1 91.1(4)
C21 P1 N1 C14 -96.6(4)
C25 P1 N1 C1 -14.7(4)
C25 P1 N1 C14 157.6(3)
C25 P1 C21 C22 49.5(3)
C25 P1 C21 C23 168.7(3)
C25 P1 C21 C24 -71.4(4)
C26 C27 C28 Ru1 55.4(4)
C26 C27 C28 C29 -2.4(6)
C27 C26 C31 Ru1 -51.7(4)
C27 C26 C31 C30 6.7(6)
C27 C26 C32 C33 -109.8(5)
C27 C26 C32 C34 14.9(6)
C27 C28 C29 Ru1 56.5(4)
C27 C28 C29 C30 5.4(6)
C27 C28 C29 C35 -169.2(4)
C28 C29 C30 Ru1 51.0(4)
C28 C29 C30 C31 -2.4(6)
C29 C30 C31 Ru1 55.4(4)
C29 C30 C31 C26 -3.7(7)
C31 C26 C27 Ru1 50.5(4)
C31 C26 C27 C28 -3.6(6)
C31 C26 C32 C33 75.2(5)
C31 C26 C32 C34 -160.1(4)
C32 C26 C27 Ru1 -124.6(4)
C32 C26 C27 C28 -178.8(4)
C32 C26 C31 Ru1 123.7(4)
C32 C26 C31 C30 -178.0(4)
C35 C29 C30 Ru1 -134.5(4)
C35 C29 C30 C31 172.2(4)
Ru2 P2 N2 C36 162.1(3)
Ru2 P2 N2 C49 -3.0(4)
Ru2 P2 C56 C57 -48.9(3)
Ru2 P2 C56 C58 70.3(3)
Ru2 P2 C56 C59 -169.5(3)
Ru2 C61 C62 C63 -57.7(4)
Ru2 C61 C66 C65 55.4(4)
Ru2 C61 C67 C68 -170.1(4)
Ru2 C61 C67 C69 66.7(6)
Ru2 C62 C63 C64 -54.4(4)
Ru2 C63 C64 C65 -53.4(4)
Ru2 C63 C64 C70 127.5(4)
Ru2 C64 C65 C66 -54.2(4)
Ru2 C65 C66 C61 -55.6(4)
P2 N2 C36 C37 -69.4(5)
P2 N2 C36 C41 116.7(4)
P2 N2 C49 C44 -118.5(4)
P2 N2 C49 C48 67.7(5)
N2 P2 C56 C57 -179.6(3)
N2 P2 C56 C58 -60.4(3)
N2 P2 C56 C59 59.8(3)
N2 C36 C37 C38 179.6(4)
N2 C36 C41 C40 -177.3(4)
N2 C36 C41 C42 9.4(6)
C36 N2 C49 C44 74.2(5)
C36 N2 C49 C48 -99.6(4)
C36 C37 C38 C39 0.3(7)
C36 C41 C42 C43 31.4(6)
C36 C41 C42 C50 -158.4(4)
C37 C36 C41 C40 8.8(6)
C37 C36 C41 C42 -164.5(4)
C37 C38 C39 C40 3.4(7)
C38 C39 C40 C41 -0.8(7)
C39 C40 C41 C36 -5.2(6)
C39 C40 C41 C42 168.4(4)
C40 C41 C42 C43 -141.8(4)
C40 C41 C42 C50 28.5(6)
C41 C36 C37 C38 -6.5(6)
C41 C42 C43 C44 2.3(7)
C41 C42 C50 C51 54.3(6)
C41 C42 C50 C55 -124.0(5)
C42 C43 C44 C45 139.8(5)
C42 C43 C44 C49 -35.5(7)
C42 C50 C51 C52 -178.5(4)
C42 C50 C55 C54 178.5(5)
C43 C42 C50 C51 -135.0(5)
C43 C42 C50 C55 46.7(6)
C43 C44 C45 C46 -169.5(4)
C43 C44 C49 N2 -7.7(6)
C43 C44 C49 C48 166.2(4)
C44 C45 C46 C47 0.6(7)
C45 C44 C49 N2 177.0(4)
C45 C44 C49 C48 -9.2(6)
C45 C46 C47 C48 -4.4(7)
C46 C47 C48 C49 1.2(7)
C47 C48 C49 N2 179.3(4)
C47 C48 C49 C44 5.7(6)
C49 N2 C36 C37 98.0(4)
C49 N2 C36 C41 -76.0(5)
C49 C44 C45 C46 6.1(6)
C50 C42 C43 C44 -167.7(4)
C50 C51 C52 C53 0.2(7)
C51 C50 C55 C54 0.1(7)
C51 C52 C53 C54 -0.3(8)
C52 C53 C54 C55 0.3(9)
C53 C54 C55 C50 -0.2(9)
C55 C50 C51 C52 -0.2(7)
C56 P2 N2 C36 -66.2(4)
C56 P2 N2 C49 128.7(4)
C60 P2 N2 C36 40.4(4)
C60 P2 N2 C49 -124.7(4)
C60 P2 C56 C57 70.9(3)
C60 P2 C56 C58 -169.9(3)
C60 P2 C56 C59 -49.7(3)
C61 C62 C63 Ru2 58.1(4)
C61 C62 C63 C64 3.7(6)
C62 C61 C66 Ru2 -52.0(4)
C62 C61 C66 C65 3.4(6)
C62 C61 C67 C68 -78.7(5)
C62 C61 C67 C69 158.1(4)
C62 C63 C64 Ru2 52.7(4)
C62 C63 C64 C65 -0.6(6)
C62 C63 C64 C70 -179.8(4)
C63 C64 C65 Ru2 53.3(4)
C63 C64 C65 C66 -0.9(6)
C64 C65 C66 Ru2 55.1(4)
C64 C65 C66 C61 -0.5(7)
C66 C61 C62 Ru2 52.7(4)
C66 C61 C62 C63 -5.0(6)
C66 C61 C67 C68 94.5(5)
C66 C61 C67 C69 -28.7(6)
C67 C61 C62 Ru2 -133.8(4)
C67 C61 C62 C63 168.5(4)
C67 C61 C66 Ru2 134.6(4)
C67 C61 C66 C65 -170.0(4)
C70 C64 C65 Ru2 -127.5(4)
C70 C64 C65 C66 178.2(4)
Ru3 P3 N3 C71 -165.0(3)
Ru3 P3 N3 C84 3.4(4)
Ru3 P3 C91 C92 165.3(3)
Ru3 P3 C91 C93 -72.4(3)
Ru3 P3 C91 C94 46.4(4)
Ru3 C96 C97 C98 -55.6(4)
Ru3 C96 C101 C100 56.8(4)
Ru3 C96 C102 C103 167.7(5)
Ru3 C96 C102 C104 -69.4(7)
Ru3 C97 C98 C99 -55.8(4)
Ru3 C98 C99 C100 -51.9(4)
Ru3 C98 C99 C105 126.4(4)
Ru3 C99 C100 C101 -53.6(4)
Ru3 C100 C101 C96 -57.5(4)
P3 N3 C71 C72 71.8(5)
P3 N3 C71 C76 -112.6(4)
P3 N3 C84 C79 117.5(4)
P3 N3 C84 C83 -69.6(6)
N3 P3 C91 C92 -64.7(4)
N3 P3 C91 C93 57.6(4)
N3 P3 C91 C94 176.4(3)
N3 C71 C72 C73 -178.3(4)
N3 C71 C76 C75 176.7(4)
N3 C71 C76 C77 -8.6(6)
C71 N3 C84 C79 -72.5(5)
C71 N3 C84 C83 100.4(5)
C71 C72 C73 C74 -0.2(7)
C71 C76 C77 C78 -35.3(7)
C71 C76 C77 C85 150.7(4)
C72 C71 C76 C75 -7.7(6)
C72 C71 C76 C77 167.0(4)
C72 C73 C74 C75 -4.0(7)
C73 C74 C75 C76 2.3(7)
C74 C75 C76 C71 3.6(7)
C74 C75 C76 C77 -171.3(4)
C75 C76 C77 C78 139.3(5)
C75 C76 C77 C85 -34.7(6)
C76 C71 C72 C73 6.1(7)
C76 C77 C78 C79 0.6(7)
C76 C77 C85 C86 -41.6(7)
C76 C77 C85 C90 139.9(5)
C77 C78 C79 C80 -138.6(5)
C77 C78 C79 C84 37.5(7)
C77 C85 C86 C87 -178.2(6)
C77 C85 C90 C89 178.0(6)
C78 C77 C85 C86 144.3(5)
C78 C77 C85 C90 -34.3(7)
C78 C79 C80 C81 171.0(4)
C78 C79 C84 N3 3.0(7)
C78 C79 C84 C83 -169.9(4)
C79 C80 C81 C82 1.3(8)
C80 C79 C84 N3 179.2(4)
C80 C79 C84 C83 6.3(7)
C80 C81 C82 C83 1.9(8)
C81 C82 C83 C84 -1.0(7)
C82 C83 C84 N3 -176.0(4)
C82 C83 C84 C79 -3.2(7)
C84 N3 C71 C72 -98.5(5)
C84 N3 C71 C76 77.1(5)
C84 C79 C80 C81 -5.4(7)
C85 C77 C78 C79 174.4(4)
C85 C86 C87 C88 -1.1(11)
C86 C85 C90 C89 -0.6(9)
C86 C87 C88 C89 2.0(12)
C87 C88 C89 C90 -2.3(12)
C88 C89 C90 C85 1.6(12)
C90 C85 C86 C87 0.3(9)
C91 P3 N3 C71 63.5(4)
C91 P3 N3 C84 -128.1(4)
C95 P3 N3 C71 -43.8(4)
C95 P3 N3 C84 124.6(4)
C95 P3 C91 C92 44.9(4)
C95 P3 C91 C93 167.3(3)
C95 P3 C91 C94 -73.9(4)
C96 C97 C98 Ru3 55.9(4)
C96 C97 C98 C99 0.1(7)
C97 C96 C101 Ru3 -52.2(4)
C97 C96 C101 C100 4.6(7)
C97 C96 C102 C103 -98.0(6)
C97 C96 C102 C104 24.9(7)
C97 C98 C99 Ru3 54.6(4)
C97 C98 C99 C100 2.7(7)
C97 C98 C99 C105 -179.0(4)
C98 C99 C100 Ru3 51.9(4)
C98 C99 C100 C101 -1.7(7)
C99 C100 C101 Ru3 55.4(4)
C99 C100 C101 C96 -2.0(7)
C101 C96 C97 Ru3 51.9(4)
C101 C96 C97 C98 -3.7(7)
C101 C96 C102 C103 76.3(6)
C101 C96 C102 C104 -160.8(5)
C102 C96 C97 Ru3 -133.5(5)
C102 C96 C97 C98 170.9(5)
C102 C96 C101 Ru3 133.2(4)
C102 C96 C101 C100 -170.0(4)
C105 C99 C100 Ru3 -126.5(4)
C105 C99 C100 C101 179.9(4)
